data_7040545
loop_
_publ_author_name
'Fleming, James T.'
'Wills, Corinne'
'Waddell, Paul G.'
'Harrington, Ross W.'
'Higham, Lee J.'

_publ_section_title
;
 A comparison of MOP-phosphonite ligands and their applications in Rh(i)-
 and Pd(ii)-catalysed asymmetric transformations.
;
_journal_issue 39
_journal_name_full 'Dalton transactions (Cambridge, England : 2003)'
_journal_page_first 15660
_journal_page_last 15670
_journal_paper_doi 10.1039/c6dt02390h
_journal_volume 45
_journal_year 2016
_chemical_absolute_configuration rmad
_chemical_formula_moiety 'C70 H54 O6 P2 Rh, B F4'
_chemical_formula_sum 'C70 H54 B F4 O6 P2 Rh'
_chemical_formula_weight 1242.79
_space_group_crystal_system triclinic
_space_group_IT_number 1
_space_group_name_Hall 'P 1'
_space_group_name_H-M_alt 'P 1'
_symmetry_space_group_name_Hall 'P 1'
_symmetry_space_group_name_H-M 'P 1'
_atom_sites_solution_hydrogens geom
_atom_sites_solution_primary direct
_audit_creation_date 2015-04-20
_audit_creation_method
;
Olex2 1.2
(compiled 2015.01.26 svn.r3151 for OlexSys, GUI svn.r4998)
;
_audit_update_record
;
2016-06-07 deposited with the CCDC.
2016-08-26 downloaded from the CCDC.
;
_cell_angle_alpha 73.4211(18)
_cell_angle_beta 73.7906(17)
_cell_angle_gamma 89.1816(15)
_cell_formula_units_Z 2
_cell_length_a 11.7059(2)
_cell_length_b 16.9283(3)
_cell_length_c 17.9950(4)
_cell_measurement_reflns_used 28957
_cell_measurement_temperature 150.0(2)
_cell_measurement_theta_max 66.6540
_cell_measurement_theta_min 3.2230
_cell_volume 3273.52(12)
_computing_cell_refinement
;
CrysAlisPro, Agilent Technologies,
Version 1.171.36.32 (release 02-08-2013 CrysAlis171 .NET)
(compiled Aug  2 2013,16:46:58)
;
_computing_data_collection
;
CrysAlisPro, Agilent Technologies,
Version 1.171.36.32 (release 02-08-2013 CrysAlis171 .NET)
(compiled Aug  2 2013,16:46:58)
;
_computing_data_reduction
;
CrysAlisPro, Agilent Technologies,
Version 1.171.36.32 (release 02-08-2013 CrysAlis171 .NET)
(compiled Aug  2 2013,16:46:58)
;
_computing_molecular_graphics 'Olex2 (Dolomanov et al., 2009)'
_computing_publication_material 'Olex2 (Dolomanov et al., 2009)'
_computing_structure_refinement 'XL (Sheldrick, 2008)'
_computing_structure_solution 'ShelXT (Sheldrick, 2015)'
_diffrn_ambient_temperature 150.0(2)
_diffrn_detector_area_resol_mean 10.3968
_diffrn_measured_fraction_theta_full 0.977
_diffrn_measured_fraction_theta_max 0.992
_diffrn_measurement_details
;
  1 omega  -37.00    5.00   1.0000    4.0000
omega____ theta____ kappa____ phi______ frames
    -        2.0000   98.0000  100.5628 42

  2 omega -112.00  -68.00   1.0000    4.0000
omega____ theta____ kappa____ phi______ frames
    -      -41.5905  -57.0000    0.0000 44

  3 omega  -65.00  -12.00   1.0000    4.0000
omega____ theta____ kappa____ phi______ frames
    -      -41.5905  -57.0000    0.0000 53

  4 omega    9.00   62.00   1.0000    4.0000
omega____ theta____ kappa____ phi______ frames
    -       41.5905   77.0000  120.0000 53

  5 omega   48.00   75.00   1.0000    4.0000
omega____ theta____ kappa____ phi______ frames
    -       41.5905   77.0000   30.0000 27

  6 omega   11.00   38.00   1.0000    4.0000
omega____ theta____ kappa____ phi______ frames
    -       41.5905   77.0000   30.0000 27

  7 omega   -3.00   96.00   1.0000    4.0000
omega____ theta____ kappa____ phi______ frames
    -       41.5905 -125.0000   90.0000 99

  8 omega   68.00  119.00   1.0000    4.0000
omega____ theta____ kappa____ phi______ frames
    -       41.5905   77.0000  120.0000 51

  9 omega   12.00   83.00   1.0000    4.0000
omega____ theta____ kappa____ phi______ frames
    -       46.0000   77.0000 -163.8401 71

 10 omega   61.00  126.00   1.0000    4.0000
omega____ theta____ kappa____ phi______ frames
    -       46.0000   79.0000  -98.9354 65

 11 omega   12.00   59.00   1.0000    4.0000
omega____ theta____ kappa____ phi______ frames
    -       46.0000   79.0000  -98.9354 47

 12 omega   20.00   55.00   1.0000    4.0000
omega____ theta____ kappa____ phi______ frames
    -       54.0000   79.0000  -58.9588 35

 13 omega   20.00   56.00   1.0000    4.0000
omega____ theta____ kappa____ phi______ frames
    -       54.0000   79.0000   30.2566 36

 14 omega   89.00  134.00   1.0000    4.0000
omega____ theta____ kappa____ phi______ frames
    -       54.0000   79.0000   30.2566 45

 15 omega   24.00   51.00   1.0000    4.0000
omega____ theta____ kappa____ phi______ frames
    -       58.0000   79.0000  160.6389 27

 16 omega   32.00   86.00   1.0000    4.0000
omega____ theta____ kappa____ phi______ frames
    -       66.0000   78.0000 -137.8808 54

 17 omega   32.00   59.00   1.0000    4.0000
omega____ theta____ kappa____ phi______ frames
    -       66.0000   78.0000  126.2345 27

 18 omega   32.00   63.00   1.0000    4.0000
omega____ theta____ kappa____ phi______ frames
    -       66.0000   78.0000 -104.9111 31

 19 omega   32.00   59.00   1.0000    4.0000
omega____ theta____ kappa____ phi______ frames
    -       66.0000   78.0000   51.0793 27

 20 omega   33.00   60.00   1.0000    4.0000
omega____ theta____ kappa____ phi______ frames
    -       66.0000   79.0000   76.2529 27

 21 omega   36.00   62.00   1.0000   16.0000
omega____ theta____ kappa____ phi______ frames
    -       70.0000   78.0000    1.2285 26

 22 omega   36.00   70.00   1.0000   16.0000
omega____ theta____ kappa____ phi______ frames
    -       70.0000   78.0000 -164.3615 34

 23 omega   85.00  144.00   1.0000   16.0000
omega____ theta____ kappa____ phi______ frames
    -       70.0000   78.0000  -43.5443 59

 24 omega   37.00   67.00   1.0000   16.0000
omega____ theta____ kappa____ phi______ frames
    -       70.0000   79.0000  -87.8589 30

 25 omega  120.00  146.00   1.0000   16.0000
omega____ theta____ kappa____ phi______ frames
    -       70.0000   78.0000    1.2285 26

 26 omega   36.00   62.00   1.0000   16.0000
omega____ theta____ kappa____ phi______ frames
    -       70.0000   78.0000  -43.5443 26

 27 omega  103.00  131.00   1.0000   16.0000
omega____ theta____ kappa____ phi______ frames
    -       74.0000   79.0000  140.4699 28

 28 omega   40.00   66.00   1.0000   16.0000
omega____ theta____ kappa____ phi______ frames
    -       74.0000   79.0000  140.4699 26

 29 omega  114.00  153.00   1.0000   16.0000
omega____ theta____ kappa____ phi______ frames
    -       74.0000   78.0000   52.1063 39

 30 omega   40.00   68.00   1.0000   16.0000
omega____ theta____ kappa____ phi______ frames
    -       74.0000   78.0000   52.1063 28

 31 omega   41.00   78.00   1.0000   16.0000
omega____ theta____ kappa____ phi______ frames
    -       74.0000   79.0000  163.4249 37

 32 omega  126.00  153.00   1.0000   16.0000
omega____ theta____ kappa____ phi______ frames
    -       74.0000   78.0000   16.2987 27

 33 omega   41.00   68.00   1.0000   16.0000
omega____ theta____ kappa____ phi______ frames
    -       74.0000   78.0000   84.0260 27

 34 omega   40.00   67.00   1.0000   16.0000
omega____ theta____ kappa____ phi______ frames
    -       74.0000   78.0000   16.2987 27

 35 omega   95.00  122.00   1.0000   16.0000
omega____ theta____ kappa____ phi______ frames
    -       93.5000  -92.0000 -144.1488 27

 36 omega   20.00  117.00   1.0000   16.0000
omega____ theta____ kappa____ phi______ frames
    -       93.5000  -61.0000 -120.0000 97

 37 omega   41.00   81.00   1.0000   16.0000
omega____ theta____ kappa____ phi______ frames
    -       93.5000  -92.0000 -144.1488 40

 38 omega   95.00  130.00   1.0000   16.0000
omega____ theta____ kappa____ phi______ frames
    -       93.5000  -92.0000  149.7485 35

 39 omega   60.00  172.00   1.0000   16.0000
omega____ theta____ kappa____ phi______ frames
    -       93.5000   77.0000  -90.0000 112

 40 omega   42.00   80.00   1.0000   16.0000
omega____ theta____ kappa____ phi______ frames
    -       93.5000  -92.0000  149.7485 38

 41 omega   48.00  132.00   1.0000   16.0000
omega____ theta____ kappa____ phi______ frames
    -       93.5000  -93.0000  -18.7654 84

 42 omega   79.00  122.00   1.0000   16.0000
omega____ theta____ kappa____ phi______ frames
    -       93.5000  -61.0000  -30.0000 43

 43 omega   27.00   62.00   1.0000   16.0000
omega____ theta____ kappa____ phi______ frames
    -       93.5000  -61.0000  -30.0000 35

 44 omega   43.00  126.00   1.0000   16.0000
omega____ theta____ kappa____ phi______ frames
    -       93.5000  -92.0000  106.8879 83

 45 omega    9.00   42.00   1.0000   16.0000
omega____ theta____ kappa____ phi______ frames
    -       93.5000  -92.0000  106.8879 33

 46 omega   60.00  151.00   1.0000   16.0000
omega____ theta____ kappa____ phi______ frames
    -       93.5000   77.0000   30.0000 91

 47 omega  145.00  171.00   1.0000   16.0000
omega____ theta____ kappa____ phi______ frames
    -       93.5000   77.0000   90.0000 26

 48 omega   60.00  121.00   1.0000   16.0000
omega____ theta____ kappa____ phi______ frames
    -       93.5000   77.0000   90.0000 61

 49 omega   60.00  131.00   1.0000   16.0000
omega____ theta____ kappa____ phi______ frames
    -       93.5000   77.0000  150.0000 71

 50 omega   95.00  166.00   1.0000   16.0000
omega____ theta____ kappa____ phi______ frames
    -       93.5000   77.0000 -150.0000 71

 51 omega   60.00   88.00   1.0000   16.0000
omega____ theta____ kappa____ phi______ frames
    -       93.5000   77.0000 -150.0000 28

 52 omega   94.00  150.00   1.0000   16.0000
omega____ theta____ kappa____ phi______ frames
    -       93.5000   77.0000   60.0000 56

 53 omega   60.00  120.00   1.0000   16.0000
omega____ theta____ kappa____ phi______ frames
    -       93.5000   77.0000  -30.0000 60

 54 omega   60.00   86.00   1.0000   16.0000
omega____ theta____ kappa____ phi______ frames
    -       93.5000   77.0000   60.0000 26

 55 omega   60.00  167.00   1.0000   16.0000
omega____ theta____ kappa____ phi______ frames
    -       93.5000   77.0000 -180.0000 107

 56 omega   71.00  138.00   1.0000   16.0000
omega____ theta____ kappa____ phi______ frames
    -       93.5000   61.0000  -90.0000 67

 57 omega  131.00  158.00   1.0000   16.0000
omega____ theta____ kappa____ phi______ frames
    -       93.5000   77.0000    0.0000 27

 58 omega   60.00  130.00   1.0000   16.0000
omega____ theta____ kappa____ phi______ frames
    -       93.5000   77.0000    0.0000 70

 59 omega   74.00  101.00   1.0000   16.0000
omega____ theta____ kappa____ phi______ frames
    -       93.5000   45.0000  -30.0000 27

 60 omega   42.00   69.00   1.0000   16.0000
omega____ theta____ kappa____ phi______ frames
    -       93.5000  -94.0000 -180.0000 27

 61 omega   42.00   77.00   1.0000   16.0000
omega____ theta____ kappa____ phi______ frames
    -       93.5000  -45.0000 -180.0000 35

 62 omega  102.00  165.00   1.0000   16.0000
omega____ theta____ kappa____ phi______ frames
    -       93.5000   77.0000 -120.0000 63

 63 omega   60.00   86.00   1.0000   16.0000
omega____ theta____ kappa____ phi______ frames
    -       93.5000   77.0000 -120.0000 26

 64 omega   71.00  108.00   1.0000   16.0000
omega____ theta____ kappa____ phi______ frames
    -       93.5000  -93.0000   34.3726 37

 65 omega   16.00   59.00   1.0000   16.0000
omega____ theta____ kappa____ phi______ frames
    -       93.5000  -30.0000  120.0000 43

 66 omega  127.00  156.00   1.0000   16.0000
omega____ theta____ kappa____ phi______ frames
    -       93.5000   77.0000  120.0000 29

 67 omega   20.00   91.00   1.0000   16.0000
omega____ theta____ kappa____ phi______ frames
    -       93.5000 -125.0000   60.0000 71

 68 omega   67.00  161.00   1.0000   16.0000
omega____ theta____ kappa____ phi______ frames
    -       93.5000   45.0000    0.0000 94

 69 omega   33.00   84.00   1.0000   16.0000
omega____ theta____ kappa____ phi______ frames
    -       93.5000 -125.0000 -120.0000 51

 70 omega   20.00   76.00   1.0000   16.0000
omega____ theta____ kappa____ phi______ frames
    -       93.5000  -45.0000 -120.0000 56

 71 omega   60.00   95.00   1.0000   16.0000
omega____ theta____ kappa____ phi______ frames
    -       93.5000   77.0000  120.0000 35

 72 omega   45.00   72.00   1.0000   16.0000
omega____ theta____ kappa____ phi______ frames
    -       93.5000  -45.0000   60.0000 27

 73 omega  103.00  157.00   1.0000   16.0000
omega____ theta____ kappa____ phi______ frames
    -       93.5000   45.0000  -30.0000 54

 74 omega   73.00  131.00   1.0000   16.0000
omega____ theta____ kappa____ phi______ frames
    -       93.5000   61.0000 -120.0000 58

 75 omega   60.00   86.00   1.0000   16.0000
omega____ theta____ kappa____ phi______ frames
    -       93.5000   77.0000  -60.0000 26

 76 omega   72.00  117.00   1.0000   16.0000
omega____ theta____ kappa____ phi______ frames
    -       93.5000   61.0000   90.0000 45

 77 omega  120.00  159.00   1.0000   16.0000
omega____ theta____ kappa____ phi______ frames
    -       93.5000   61.0000   90.0000 39

 78 omega   72.00  164.00   1.0000   16.0000
omega____ theta____ kappa____ phi______ frames
    -       93.5000   45.0000  150.0000 92

 79 omega   22.00   49.00   1.0000   16.0000
omega____ theta____ kappa____ phi______ frames
    -       93.5000  -45.0000    0.0000 27

 80 omega  -99.00  -18.00   1.0000    4.0000
omega____ theta____ kappa____ phi______ frames
    -      -41.5905  125.0000   90.0000 81

 81 omega   28.00  142.00   1.0000    4.0000
omega____ theta____ kappa____ phi______ frames
    -       62.0000   79.0000 -128.1054 114

 82 omega   28.00  142.00   1.0000    4.0000
omega____ theta____ kappa____ phi______ frames
    -       62.0000   79.0000  -27.7042 114

 83 omega   32.00  145.00   1.0000    4.0000
omega____ theta____ kappa____ phi______ frames
    -       66.0000   78.0000  108.9730 113

 84 omega   32.00  145.00   1.0000    4.0000
omega____ theta____ kappa____ phi______ frames
    -       66.0000   78.0000   42.2677 113

 85 omega   32.00  145.00   1.0000    4.0000
omega____ theta____ kappa____ phi______ frames
    -       66.0000   77.0000  -70.8638 113

 86 omega   32.00  145.00   1.0000    4.0000
omega____ theta____ kappa____ phi______ frames
    -       66.0000   77.0000 -176.5539 113
;
_diffrn_measurement_device_type 'Xcalibur, Atlas, Gemini ultra'
_diffrn_measurement_method '\w scans'
_diffrn_orient_matrix_UB_11 -0.0922706000
_diffrn_orient_matrix_UB_12 -0.0728668000
_diffrn_orient_matrix_UB_13 0.0212013000
_diffrn_orient_matrix_UB_21 0.0921635000
_diffrn_orient_matrix_UB_22 -0.0611362000
_diffrn_orient_matrix_UB_23 0.0226092000
_diffrn_orient_matrix_UB_31 -0.0432712000
_diffrn_orient_matrix_UB_32 0.0037027000
_diffrn_orient_matrix_UB_33 0.0879495000
_diffrn_radiation_monochromator mirror
_diffrn_radiation_type CuK\a
_diffrn_radiation_wavelength 1.54184
_diffrn_reflns_av_R_equivalents 0.0631
_diffrn_reflns_av_unetI/netI 0.0517
_diffrn_reflns_Laue_measured_fraction_full 0.977
_diffrn_reflns_Laue_measured_fraction_max 0.992
_diffrn_reflns_limit_h_max 13
_diffrn_reflns_limit_h_min -13
_diffrn_reflns_limit_k_max 20
_diffrn_reflns_limit_k_min -20
_diffrn_reflns_limit_l_max 21
_diffrn_reflns_limit_l_min -20
_diffrn_reflns_number 89533
_diffrn_reflns_point_group_measured_fraction_full 0.949
_diffrn_reflns_point_group_measured_fraction_max 0.963
_diffrn_reflns_theta_full 67.684
_diffrn_reflns_theta_max 66.976
_diffrn_reflns_theta_min 2.675
_diffrn_source 'Enhance Ultra (Cu) X-ray Source'
_exptl_absorpt_coefficient_mu 3.070
_exptl_absorpt_correction_T_max 0.820
_exptl_absorpt_correction_T_min 0.696
_exptl_absorpt_correction_type analytical
_exptl_absorpt_process_details
;
CrysAlisPro, Agilent Technologies,
Version 1.171.36.32 (release 02-08-2013 CrysAlis171 .NET)
(compiled Aug  2 2013,16:46:58)
Analytical numeric absorption correction using a multifaceted crystal
            model based on expressions derived by R.C. Clark & J.S. Reid.
(Clark, R. C. & Reid, J. S. (1995). Acta Cryst. A51, 887-897)
;
_exptl_crystal_colour orange
_exptl_crystal_colour_primary orange
_exptl_crystal_density_diffrn 1.261
_exptl_crystal_description block
_exptl_crystal_F_000 1276
_exptl_crystal_size_max 0.19
_exptl_crystal_size_mid 0.11
_exptl_crystal_size_min 0.08
_refine_diff_density_max 1.811
_refine_diff_density_min -0.839
_refine_diff_density_rms 0.067
_refine_ls_abs_structure_details
;
 Flack x determined using 8658 quotients [(I+)-(I-)]/[(I+)+(I-)]
 (Parsons, Flack and Wagner, Acta Cryst. B69 (2013) 249-259).
;
_refine_ls_abs_structure_Flack -0.026(3)
_refine_ls_extinction_method none
_refine_ls_goodness_of_fit_ref 1.053
_refine_ls_hydrogen_treatment constr
_refine_ls_matrix_type full
_refine_ls_number_parameters 1574
_refine_ls_number_reflns 22461
_refine_ls_number_restraints 292
_refine_ls_restrained_S_all 1.050
_refine_ls_R_factor_all 0.0539
_refine_ls_R_factor_gt 0.0455
_refine_ls_shift/su_max 0.001
_refine_ls_shift/su_mean 0.000
_refine_ls_structure_factor_coef Fsqd
_refine_ls_weighting_details 'w=1/[\s^2^(Fo^2^)+(0.0724P)^2^] where P=(Fo^2^+2Fc^2^)/3'
_refine_ls_weighting_scheme calc
_refine_ls_wR_factor_gt 0.1105
_refine_ls_wR_factor_ref 0.1155
_reflns_Friedel_coverage 0.943
_reflns_Friedel_fraction_full 0.921
_reflns_Friedel_fraction_max 0.935
_reflns_number_gt 19815
_reflns_number_total 22461
_reflns_threshold_expression 'I > 2\s(I)'
_cod_data_source_file c6dt02390h2.cif
_cod_data_source_block ljh150040_fa_b
_cod_depositor_comments
;Adding full bibliography for 7040537--7040545.cif.

 Adding full bibliography for 7040537--7040545.cif.
;
_cod_original_cell_volume 3273.51(11)
_cod_database_code 7040545
_shelxl_version_number 2014/6
_chemical_oxdiff_formula 'C70 H54 B1 F4 O6 P2 Rh1'
_shelx_space_group_comment
;
The symmetry employed for this shelxl refinement is uniquely defined
by the following loop, which should always be used as a source of
symmetry information in preference to the above space-group names.
They are only intended as comments.
;
_reflns_odcompleteness_completeness 99.61
_reflns_odcompleteness_iscentric 1
_reflns_odcompleteness_theta 66.49
_olex2_refinement_description
;
1. Fixed Uiso
 At 1.2 times of:
  All C(H) groups
 At 1.5 times of:
  All C(H,H,H) groups
2. Restrained distances
 P4-O14 \\sim P4-O11
 with sigma of 0.02
3. Uiso/Uaniso restraints and constraints
Uanis(C71) = Uanis(C79)
Uanis(C67) = Uanis(C75)
Uanis(C66) = Uanis(C74)
Uanis(C65) = Uanis(C73)
Uanis(C70) = Uanis(C78)
Uanis(C69) = Uanis(C77)
Uanis(C68) = Uanis(C76)
Uanis(O10) = Uanis(O13)
Uanis(O11) = Uanis(O14)
Uanis(C66') = Uanis(C74')
Uanis(C65') = Uanis(C73')
Uanis(C70') = Uanis(C78')
Uanis(C69') = Uanis(C77')
Uanis(C68') = Uanis(C76')
Uanis(C67') = Uanis(C75')
Uanis(C71') = Uanis(C79')
4. Rigid body (RIGU) restrains
 C65, C65', C66, C67, C68, C70, C70', C71, C73, C73', C74, C75, C76, C77, C78,
 C78', C79, C69, O10, C66', C69', O13, C74', C77', O11, C67', C68', C71', O14,
 C75', C76', C79'
 with sigma for 1-2 distances of 0.004 and sigma for 1-3 distances of 0.004
5. Same fragment restrains
{O10, O11, C65, C65', C66, C66', C67, C67', C68, C68', C69, C69', C70, C70',
C71, C71'} sigma for 1-2: 0.02, 1-3: 0.02
as
{O13, O14, C73, C73', C74, C74', C75, C75', C76, C76', C77, C77', C78, C78',
C79, C79'}
6. Others
 Fixed Sof: O10(0.71533) O11(0.71533) C65(0.71533) C65'(0.71533) C66(0.71533)
 C66'(0.71533) C67(0.71533) C67'(0.71533) C68(0.71533) H68(0.71533)
 C68'(0.71533) H68'(0.71533) C69(0.71533) H69(0.71533) C69'(0.71533)
 H69'(0.71533) C70(0.71533) H70(0.71533) C70'(0.71533) H70'(0.71533)
 C71(0.71533) H71A(0.71533) H71B(0.71533) H71C(0.71533) C71'(0.71533)
 H71D(0.71533) H71E(0.71533) H71F(0.71533) O13(0.28467) O14(0.28467)
 C73(0.28467) C73'(0.28467) C74(0.28467) C74'(0.28467) C75(0.28467)
 C75'(0.28467) C76(0.28467) H76(0.28467) C76'(0.28467) H76'(0.28467)
 C77(0.28467) H77(0.28467) C77'(0.28467) H77'(0.28467) C78(0.28467)
 H78(0.28467) C78'(0.28467) H78'(0.28467) C79(0.28467) H79A(0.28467)
 H79B(0.28467) H79C(0.28467) C79'(0.28467) H79D(0.28467) H79E(0.28467)
 H79F(0.28467)
7.a Ternary CH refined with riding coordinates:
 C21'(H21'), C22'(H22'), C57'(H57'), C58'(H58')
7.b Me refined with riding coordinates:
 C79(H79A,H79B,H79C)
7.c Aromatic/amide H refined with riding coordinates:
 C3(H3), C3'(H3'), C4(H4), C4'(H4'), C5(H5), C5'(H5'), C6(H6), C6'(H6'),
 C7(H7), C7'(H7'), C8(H8), C8'(H8'), C14(H14), C14'(H14'), C15(H15), C15'(H15'),
  C16(H16), C16'(H16'), C21(H21), C22(H22), C23(H23), C23'(H23'), C24(H24),
 C24'(H24'), C25(H25), C25'(H25'), C26(H26), C26'(H26'), C32(H32), C32'(H32'),
 C33(H33), C33'(H33'), C34(H34), C34'(H34'), C39(H39), C39'(H39'), C40(H40),
 C40'(H40'), C41(H41), C41'(H41'), C42(H42), C42'(H42'), C43(H43), C43'(H43'),
 C44(H44), C44'(H44'), C50(H50), C50'(H50'), C51(H51), C51'(H51'), C52(H52),
 C52'(H52'), C57(H57), C58(H58), C59(H59), C59'(H59'), C60(H60), C60'(H60'),
 C61(H61), C61'(H61'), C62(H62), C62'(H62'), C68(H68), C68'(H68'), C69(H69),
 C69'(H69'), C70(H70), C70'(H70'), C76(H76), C76'(H76'), C77(H77), C77'(H77'),
 C78(H78), C78'(H78')
7.d Idealised Me refined as rotating group:
 C17(H17A,H17B,H17C), C17'(H17D,H17E,H17F), C18(H18A,H18B,H18C), C35(H35A,H35B,
 H35C), C35'(H35D,H35E,H35F), C36(H36A,H36B,H36C), C53(H53A,H53B,H53C),
 C53'(H53D,H53E,H53F), C54(H54A,H54B,H54C), C72(H72A,H72B,H72C), C71(H71A,H71B,
 H71C), C71'(H71D,H71E,H71F), C79'(H79D,H79E,H79F)
;
_olex2_submission_special_instructions 'No special instructions were received'

loop_
_space_group_symop_operation_xyz
'x, y, z'

loop_
_atom_site_label
_atom_site_type_symbol
_atom_site_fract_x
_atom_site_fract_y
_atom_site_fract_z
_atom_site_U_iso_or_equiv
_atom_site_adp_type
_atom_site_occupancy
_atom_site_site_symmetry_order
_atom_site_calc_flag
_atom_site_refinement_flags_posn
_atom_site_refinement_flags_adp
_atom_site_refinement_flags_occupancy
_atom_site_disorder_assembly
_atom_site_disorder_group
Rh1 Rh 0.61325(3) 0.31972(3) 0.55598(3) 0.02896(13) Uani 1 1 d . . . . .
Rh2 Rh 0.32703(3) 0.86843(3) 0.38995(3) 0.02937(13) Uani 1 1 d . . . . .
P1 P 0.45569(14) 0.24291(10) 0.64512(10) 0.0276(3) Uani 1 1 d . . . . .
P2 P 0.53872(15) 0.36273(11) 0.45295(11) 0.0283(4) Uani 1 1 d . . . . .
P3 P 0.48511(14) 0.84488(10) 0.29938(10) 0.0285(4) Uani 1 1 d . . . . .
P4 P 0.40222(15) 0.85071(11) 0.49074(11) 0.0286(4) Uani 1 1 d D . . . .
F1 F 0.8851(6) 0.4734(4) 0.8069(4) 0.086(2) Uani 1 1 d . . . . .
F2 F 0.9087(6) 0.4988(4) 0.6743(5) 0.100(2) Uani 1 1 d . . . . .
F3 F 0.7249(4) 0.4847(4) 0.7587(4) 0.0714(15) Uani 1 1 d . . . . .
F4 F 0.8394(6) 0.3762(4) 0.7552(5) 0.090(2) Uani 1 1 d . . . . .
F5 F 0.2084(4) 0.1556(4) 0.1833(4) 0.0791(17) Uani 1 1 d . . . . .
F6 F 0.0431(5) 0.1736(3) 0.1412(4) 0.0701(15) Uani 1 1 d . . . . .
F7 F 0.0950(7) 0.0444(4) 0.1926(5) 0.092(2) Uani 1 1 d . . . . .
F8 F 0.0293(5) 0.1190(5) 0.2749(4) 0.094(2) Uani 1 1 d . . . . .
O1 O 0.4015(4) 0.2577(3) 0.7319(3) 0.0297(11) Uani 1 1 d . . . . .
O2 O 0.3427(4) 0.2463(3) 0.6111(3) 0.0309(10) Uani 1 1 d . . . . .
O3 O 0.6102(4) 0.1599(3) 0.8176(3) 0.0366(11) Uani 1 1 d . . . . .
O4 O 0.5007(4) 0.2877(3) 0.4255(3) 0.0338(11) Uani 1 1 d . . . . .
O5 O 0.4338(4) 0.4239(3) 0.4418(3) 0.0303(10) Uani 1 1 d . . . . .
O6 O 0.7575(5) 0.5041(3) 0.5060(3) 0.0392(11) Uani 1 1 d . . . . .
O7 O 0.5375(4) 0.9122(3) 0.2135(3) 0.0296(11) Uani 1 1 d . . . . .
O8 O 0.5994(4) 0.8274(3) 0.3325(3) 0.0310(10) Uani 1 1 d . . . . .
O9 O 0.3300(4) 0.8713(3) 0.1289(3) 0.0401(12) Uani 1 1 d . . . . .
O12 O 0.1819(4) 1.0246(3) 0.4379(3) 0.0387(11) Uani 1 1 d . . . . .
C1 C 0.4703(5) 0.0818(4) 0.7532(4) 0.0281(13) Uani 1 1 d . . . . .
C1' C 0.4184(6) 0.1063(4) 0.8291(4) 0.0273(13) Uani 1 1 d . . . . .
C2 C 0.4877(5) 0.1350(4) 0.6754(4) 0.0278(13) Uani 1 1 d . . . . .
C2' C 0.4901(6) 0.1456(4) 0.8603(4) 0.0310(14) Uani 1 1 d . . . . .
C3 C 0.5382(6) 0.1056(4) 0.6071(4) 0.0360(15) Uani 1 1 d . . . . .
H3 H 0.5545 0.1419 0.5551 0.043 Uiso 1 1 calc R . . . .
C3' C 0.4400(6) 0.1698(4) 0.9297(4) 0.0367(16) Uani 1 1 d . . . . .
H3' H 0.4887 0.1961 0.9496 0.044 Uiso 1 1 calc R . . . .
C4 C 0.5627(6) 0.0250(4) 0.6175(5) 0.0376(16) Uani 1 1 d . . . . .
H4 H 0.5944 0.0071 0.5722 0.045 Uiso 1 1 calc R . . . .
C4' C 0.3207(7) 0.1557(4) 0.9691(5) 0.0397(16) Uani 1 1 d . . . . .
H4' H 0.2886 0.1733 1.0146 0.048 Uiso 1 1 calc R . . . .
C5 C 0.5628(6) -0.1156(4) 0.7062(5) 0.0367(17) Uani 1 1 d . . . . .
H5 H 0.5911 -0.1347 0.6613 0.044 Uiso 1 1 calc R . . . .
C5' C 0.1224(7) 0.0958(5) 0.9820(5) 0.0462(18) Uani 1 1 d . . . . .
H5' H 0.0894 0.1140 1.0270 0.055 Uiso 1 1 calc R . . . .
C6 C 0.5431(8) -0.1702(5) 0.7814(6) 0.051(2) Uani 1 1 d . . . . .
H6 H 0.5595 -0.2253 0.7882 0.061 Uiso 1 1 calc R . . . .
C6' C 0.0515(7) 0.0516(6) 0.9567(6) 0.054(2) Uani 1 1 d . . . . .
H6' H -0.0283 0.0374 0.9855 0.064 Uiso 1 1 calc R . . . .
C7 C 0.4985(8) -0.1412(5) 0.8464(5) 0.050(2) Uani 1 1 d . . . . .
H7 H 0.4820 -0.1787 0.8977 0.060 Uiso 1 1 calc R . . . .
C7' C 0.1016(7) 0.0284(5) 0.8866(5) 0.0456(19) Uani 1 1 d . . . . .
H7' H 0.0533 -0.0003 0.8684 0.055 Uiso 1 1 calc R . . . .
C8 C 0.4766(7) -0.0613(5) 0.8409(5) 0.0445(18) Uani 1 1 d . . . . .
H8 H 0.4491 -0.0447 0.8874 0.053 Uiso 1 1 calc R . . . .
C8' C 0.2190(7) 0.0466(4) 0.8441(5) 0.0376(16) Uani 1 1 d . . . . .
H8' H 0.2489 0.0314 0.7970 0.045 Uiso 1 1 calc R . . . .
C9 C 0.4963(6) -0.0030(4) 0.7629(4) 0.0317(14) Uani 1 1 d . . . . .
C9' C 0.2954(6) 0.0880(4) 0.8710(4) 0.0306(14) Uani 1 1 d . . . . .
C10 C 0.5417(5) -0.0310(4) 0.6939(5) 0.0325(15) Uani 1 1 d . . . . .
C10' C 0.2464(6) 0.1141(4) 0.9401(4) 0.0365(16) Uani 1 1 d . . . . .
C11 C 0.2022(6) 0.3046(4) 0.7445(5) 0.0373(16) Uani 1 1 d . . . . .
C11' C 0.1611(6) 0.2374(4) 0.7189(5) 0.0380(17) Uani 1 1 d . . . . .
C12 C 0.3187(5) 0.3152(4) 0.7490(4) 0.0288(14) Uani 1 1 d . . . . .
C12' C 0.2291(6) 0.2070(4) 0.6582(4) 0.0327(15) Uani 1 1 d . . . . .
C13 C 0.3566(6) 0.3744(4) 0.7770(4) 0.0351(15) Uani 1 1 d . . . . .
C13' C 0.1876(6) 0.1453(4) 0.6333(5) 0.0403(17) Uani 1 1 d . . . . .
C14 C 0.2711(7) 0.4275(5) 0.8029(5) 0.0426(17) Uani 1 1 d . . . . .
H14 H 0.2928 0.4677 0.8235 0.051 Uiso 1 1 calc R . . . .
C14' C 0.0714(7) 0.1130(5) 0.6715(5) 0.046(2) Uani 1 1 d . . . . .
H14' H 0.0407 0.0721 0.6557 0.056 Uiso 1 1 calc R . . . .
C15 C 0.1562(7) 0.4214(5) 0.7986(6) 0.052(2) Uani 1 1 d . . . . .
H15 H 0.1013 0.4574 0.8158 0.062 Uiso 1 1 calc R . . . .
C15' C 0.0005(7) 0.1407(5) 0.7328(6) 0.049(2) Uani 1 1 d . . . . .
H15' H -0.0776 0.1183 0.7582 0.059 Uiso 1 1 calc R . . . .
C16 C 0.1228(7) 0.3616(5) 0.7687(5) 0.0437(18) Uani 1 1 d . . . . .
H16 H 0.0457 0.3590 0.7644 0.052 Uiso 1 1 calc R . . . .
C16' C 0.0442(7) 0.2016(5) 0.7570(6) 0.0469(19) Uani 1 1 d . . . . .
H16' H -0.0043 0.2191 0.7990 0.056 Uiso 1 1 calc R . . . .
C17 C 0.4817(7) 0.3814(5) 0.7836(5) 0.0446(18) Uani 1 1 d . . . . .
H17A H 0.4799 0.3644 0.8396 0.067 Uiso 1 1 calc GR . . . .
H17B H 0.5138 0.4377 0.7592 0.067 Uiso 1 1 calc GR . . . .
H17C H 0.5308 0.3466 0.7561 0.067 Uiso 1 1 calc GR . . . .
C17' C 0.2638(7) 0.1134(5) 0.5680(5) 0.0445(18) Uani 1 1 d . . . . .
H17D H 0.3258 0.0836 0.5865 0.067 Uiso 1 1 calc GR . . . .
H17E H 0.2987 0.1589 0.5209 0.067 Uiso 1 1 calc GR . . . .
H17F H 0.2157 0.0771 0.5546 0.067 Uiso 1 1 calc GR . . . .
C18 C 0.6858(6) 0.1986(5) 0.8494(5) 0.0417(17) Uani 1 1 d . . . . .
H18A H 0.6583 0.2517 0.8523 0.063 Uiso 1 1 calc GR . . . .
H18B H 0.7661 0.2056 0.8146 0.063 Uiso 1 1 calc GR . . . .
H18C H 0.6838 0.1646 0.9026 0.063 Uiso 1 1 calc GR . . . .
C19 C 0.7677(6) 0.4306(4) 0.3841(4) 0.0293(14) Uani 1 1 d . . . . .
C19' C 0.7779(5) 0.3842(4) 0.4659(4) 0.0263(14) Uani 1 1 d . . . . .
C20 C 0.6579(6) 0.4267(4) 0.3701(4) 0.0298(14) Uani 1 1 d . . . . .
C20' C 0.7614(5) 0.4215(4) 0.5287(4) 0.0289(14) Uani 1 1 d . . . . .
C21 C 0.6444(7) 0.4702(4) 0.2923(4) 0.0377(16) Uani 1 1 d . . . . .
H21 H 0.5706 0.4684 0.2826 0.045 Uiso 1 1 calc R . . . .
C21' C 0.7424(6) 0.3719(4) 0.6098(4) 0.0323(14) Uani 1 1 d . . . . .
H21' H 0.7118 0.3953 0.6549 0.039 Uiso 1 1 calc R . . . .
C22 C 0.7389(7) 0.5136(4) 0.2333(5) 0.0432(18) Uani 1 1 d . . . . .
H22 H 0.7294 0.5406 0.1828 0.052 Uiso 1 1 calc R . . . .
C22' C 0.7527(7) 0.2864(5) 0.6242(5) 0.0388(19) Uani 1 1 d . . . . .
H22' H 0.7270 0.2508 0.6803 0.047 Uiso 1 1 calc R . . . .
C23 C 0.9514(7) 0.5675(5) 0.1813(5) 0.0443(18) Uani 1 1 d . . . . .
H23 H 0.9428 0.5952 0.1307 0.053 Uiso 1 1 calc R . . . .
C23' C 0.8292(7) 0.1660(5) 0.5753(5) 0.0441(18) Uani 1 1 d . . . . .
H23' H 0.8195 0.1331 0.6281 0.053 Uiso 1 1 calc R . . . .
C24 C 1.0595(7) 0.5708(5) 0.1980(6) 0.057(2) Uani 1 1 d . . . . .
H24 H 1.1258 0.5987 0.1568 0.068 Uiso 1 1 calc R . . . .
C24' C 0.8722(5) 0.1327(3) 0.5120(3) 0.0225(12) Uani 1 1 d . . . . .
H24' H 0.8903 0.0777 0.5219 0.027 Uiso 1 1 calc R . . . .
C25 C 1.0717(7) 0.5330(6) 0.2755(6) 0.055(2) Uani 1 1 d . . . . .
H25 H 1.1445 0.5393 0.2853 0.066 Uiso 1 1 calc R . . . .
C25' C 0.8881(7) 0.1833(5) 0.4322(6) 0.051(2) Uani 1 1 d . . . . .
H25' H 0.9200 0.1615 0.3894 0.061 Uiso 1 1 calc R . . . .
C26 C 0.9778(6) 0.4867(5) 0.3376(5) 0.0415(17) Uani 1 1 d . . . . .
H26 H 0.9883 0.4609 0.3880 0.050 Uiso 1 1 calc R . . . .
C26' C 0.8582(6) 0.2628(4) 0.4156(5) 0.0408(17) Uani 1 1 d . . . . .
H26' H 0.8680 0.2940 0.3623 0.049 Uiso 1 1 calc R . . . .
C27 C 0.8652(6) 0.4787(4) 0.3239(5) 0.0377(16) Uani 1 1 d . . . . .
C27' C 0.8127(6) 0.2983(4) 0.4784(5) 0.0296(15) Uani 1 1 d . . . . .
C28 C 0.8523(7) 0.5194(5) 0.2458(5) 0.0438(17) Uani 1 1 d . . . . .
C28' C 0.7999(6) 0.2487(4) 0.5614(5) 0.0344(16) Uani 1 1 d . . . . .
C29 C 0.3294(7) 0.3179(4) 0.3749(5) 0.046(2) Uani 1 1 d . . . . .
C29' C 0.2593(7) 0.3439(5) 0.4448(5) 0.0382(18) Uani 1 1 d . . . . .
C30 C 0.4477(7) 0.2970(4) 0.3624(4) 0.0388(17) Uani 1 1 d . . . . .
C30' C 0.3122(5) 0.3975(4) 0.4758(4) 0.0331(15) Uani 1 1 d . . . . .
C31 C 0.5154(9) 0.2780(5) 0.2936(5) 0.053(2) Uani 1 1 d . . . . .
C31' C 0.2489(7) 0.4307(5) 0.5357(5) 0.0430(18) Uani 1 1 d . . . . .
C32 C 0.4557(12) 0.2765(5) 0.2353(6) 0.066(3) Uani 1 1 d . . . . .
H32 H 0.4974 0.2645 0.1880 0.079 Uiso 1 1 calc R . . . .
C32' C 0.1265(7) 0.4087(5) 0.5661(5) 0.052(2) Uani 1 1 d . . . . .
H32' H 0.0795 0.4317 0.6044 0.062 Uiso 1 1 calc R . . . .
C33 C 0.3382(12) 0.2922(6) 0.2473(6) 0.067(3) Uani 1 1 d . . . . .
H33 H 0.3000 0.2874 0.2097 0.080 Uiso 1 1 calc R . . . .
C33' C 0.0746(7) 0.3530(6) 0.5397(6) 0.062(3) Uani 1 1 d . . . . .
H33' H -0.0060 0.3363 0.5631 0.074 Uiso 1 1 calc R . . . .
C34 C 0.2748(9) 0.3151(5) 0.3147(6) 0.059(3) Uani 1 1 d . . . . .
H34 H 0.1963 0.3287 0.3202 0.071 Uiso 1 1 calc R . . . .
C34' C 0.1400(7) 0.3220(5) 0.4798(6) 0.052(2) Uani 1 1 d . . . . .
H34' H 0.1027 0.2854 0.4625 0.062 Uiso 1 1 calc R . . . .
C35 C 0.6451(9) 0.2629(6) 0.2809(6) 0.064(2) Uani 1 1 d . . . . .
H35A H 0.6888 0.3124 0.2764 0.096 Uiso 1 1 calc GR . . . .
H35B H 0.6751 0.2471 0.2322 0.096 Uiso 1 1 calc GR . . . .
H35C H 0.6545 0.2193 0.3261 0.096 Uiso 1 1 calc GR . . . .
C35' C 0.3091(8) 0.4882(5) 0.5653(5) 0.052(2) Uani 1 1 d . . . . .
H35D H 0.3825 0.4668 0.5735 0.078 Uiso 1 1 calc GR . . . .
H35E H 0.2578 0.4931 0.6155 0.078 Uiso 1 1 calc GR . . . .
H35F H 0.3257 0.5417 0.5258 0.078 Uiso 1 1 calc GR . . . .
C36 C 0.7048(10) 0.5427(5) 0.5688(6) 0.060(2) Uani 1 1 d . . . . .
H36A H 0.7084 0.6015 0.5453 0.090 Uiso 1 1 calc GR . . . .
H36B H 0.7480 0.5302 0.6085 0.090 Uiso 1 1 calc GR . . . .
H36C H 0.6231 0.5219 0.5943 0.090 Uiso 1 1 calc GR . . . .
C37 C 0.4718(5) 0.7515(4) 0.1900(4) 0.0295(14) Uani 1 1 d . . . . .
C37' C 0.5213(6) 0.8227(4) 0.1160(4) 0.0308(14) Uani 1 1 d . . . . .
C38 C 0.4560(5) 0.7561(4) 0.2674(4) 0.0295(14) Uani 1 1 d . . . . .
C38' C 0.4489(6) 0.8824(4) 0.0867(4) 0.0334(15) Uani 1 1 d . . . . .
C39 C 0.4083(6) 0.6853(4) 0.3344(5) 0.0383(16) Uani 1 1 d . . . . .
H39 H 0.3941 0.6894 0.3867 0.046 Uiso 1 1 calc R . . . .
C39' C 0.4969(6) 0.9520(4) 0.0212(4) 0.0381(16) Uani 1 1 d . . . . .
H39' H 0.4477 0.9926 0.0043 0.046 Uiso 1 1 calc R . . . .
C40 C 0.3828(6) 0.6117(4) 0.3239(5) 0.0395(17) Uani 1 1 d . . . . .
H40 H 0.3538 0.5659 0.3687 0.047 Uiso 1 1 calc R . . . .
C40' C 0.6164(6) 0.9606(4) -0.0181(4) 0.0395(16) Uani 1 1 d . . . . .
H40' H 0.6478 1.0071 -0.0617 0.047 Uiso 1 1 calc R . . . .
C41 C 0.3780(6) 0.5284(4) 0.2330(5) 0.0398(19) Uani 1 1 d . . . . .
H41 H 0.3513 0.4817 0.2772 0.048 Uiso 1 1 calc R . . . .
C41' C 0.8148(7) 0.9081(5) -0.0353(5) 0.0456(18) Uani 1 1 d . . . . .
H41' H 0.8456 0.9540 -0.0797 0.055 Uiso 1 1 calc R . . . .
C42 C 0.3955(8) 0.5229(5) 0.1562(6) 0.052(2) Uani 1 1 d . . . . .
H42 H 0.3795 0.4721 0.1494 0.062 Uiso 1 1 calc R . . . .
C42' C 0.8894(6) 0.8485(5) -0.0110(5) 0.0435(18) Uani 1 1 d . . . . .
H42' H 0.9705 0.8544 -0.0381 0.052 Uiso 1 1 calc R . . . .
C43 C 0.4370(9) 0.5913(5) 0.0873(6) 0.058(2) Uani 1 1 d . . . . .
H43 H 0.4487 0.5859 0.0358 0.069 Uiso 1 1 calc R . . . .
C43' C 0.8406(6) 0.7782(5) 0.0562(5) 0.0461(19) Uani 1 1 d . . . . .
H43' H 0.8900 0.7371 0.0719 0.055 Uiso 1 1 calc R . . . .
C44 C 0.4597(8) 0.6662(5) 0.0976(6) 0.057(2) Uani 1 1 d . . . . .
H44 H 0.4863 0.7120 0.0525 0.068 Uiso 1 1 calc R . . . .
C44' C 0.7230(6) 0.7697(4) 0.0978(5) 0.0397(17) Uani 1 1 d . . . . .
H44' H 0.6935 0.7238 0.1425 0.048 Uiso 1 1 calc R . . . .
C45 C 0.4432(6) 0.6750(4) 0.1768(4) 0.0331(15) Uani 1 1 d . . . . .
C45' C 0.6446(6) 0.8300(4) 0.0739(4) 0.0329(14) Uani 1 1 d . . . . .
C46 C 0.4003(5) 0.6046(4) 0.2451(4) 0.0312(14) Uani 1 1 d . . . . .
C46' C 0.6923(6) 0.8997(4) 0.0067(5) 0.0378(16) Uani 1 1 d . . . . .
C47 C 0.7366(6) 0.9657(4) 0.1961(5) 0.0339(15) Uani 1 1 d . . . . .
C47' C 0.7795(6) 0.8817(4) 0.2240(5) 0.0373(16) Uani 1 1 d . . . . .
C48 C 0.6190(5) 0.9795(4) 0.1943(4) 0.0287(13) Uani 1 1 d . . . . .
C48' C 0.7134(6) 0.8167(4) 0.2846(4) 0.0346(15) Uani 1 1 d . . . . .
C49 C 0.5819(6) 1.0573(4) 0.1647(4) 0.0312(14) Uani 1 1 d . . . . .
C49' C 0.7564(7) 0.7387(4) 0.3099(5) 0.0396(17) Uani 1 1 d . . . . .
C50 C 0.6659(7) 1.1241(4) 0.1360(5) 0.0424(18) Uani 1 1 d . . . . .
H50 H 0.6442 1.1767 0.1138 0.051 Uiso 1 1 calc R . . . .
C50' C 0.8742(7) 0.7290(5) 0.2710(5) 0.0456(19) Uani 1 1 d . . . . .
H50' H 0.9072 0.6789 0.2871 0.055 Uiso 1 1 calc R . . . .
C51 C 0.7815(7) 1.1132(5) 0.1402(5) 0.049(2) Uani 1 1 d . . . . .
H51 H 0.8361 1.1587 0.1229 0.058 Uiso 1 1 calc R . . . .
C51' C 0.9422(7) 0.7931(5) 0.2091(5) 0.0490(19) Uani 1 1 d . . . . .
H51' H 1.0203 0.7853 0.1831 0.059 Uiso 1 1 calc R . . . .
C52 C 0.8160(6) 1.0350(4) 0.1700(5) 0.0408(17) Uani 1 1 d . . . . .
H52 H 0.8939 1.0285 0.1726 0.049 Uiso 1 1 calc R . . . .
C52' C 0.8970(6) 0.8684(5) 0.1847(6) 0.0472(19) Uani 1 1 d . . . . .
H52' H 0.9441 0.9107 0.1421 0.057 Uiso 1 1 calc R . . . .
C53 C 0.4555(7) 1.0703(5) 0.1610(5) 0.0415(17) Uani 1 1 d . . . . .
H53A H 0.4241 1.1117 0.1866 0.062 Uiso 1 1 calc GR . . . .
H53B H 0.4072 1.0194 0.1885 0.062 Uiso 1 1 calc GR . . . .
H53C H 0.4548 1.0881 0.1055 0.062 Uiso 1 1 calc GR . . . .
C53' C 0.6818(7) 0.6690(5) 0.3770(5) 0.0465(19) Uani 1 1 d . . . . .
H53D H 0.6335 0.6901 0.4187 0.070 Uiso 1 1 calc GR . . . .
H53E H 0.7328 0.6299 0.3990 0.070 Uiso 1 1 calc GR . . . .
H53F H 0.6313 0.6422 0.3562 0.070 Uiso 1 1 calc GR . . . .
C54 C 0.2505(7) 0.9251(5) 0.0944(6) 0.051(2) Uani 1 1 d . . . . .
H54A H 0.2482 0.9150 0.0450 0.076 Uiso 1 1 calc GR . . . .
H54B H 0.2781 0.9816 0.0833 0.076 Uiso 1 1 calc GR . . . .
H54C H 0.1719 0.9147 0.1318 0.076 Uiso 1 1 calc GR . . . .
C55 C 0.1729(5) 0.8787(4) 0.5600(4) 0.0280(13) Uani 1 1 d . . . . .
C55' C 0.1617(6) 0.8806(4) 0.4771(4) 0.0275(15) Uani 1 1 d . . . . .
C56 C 0.2818(6) 0.8655(4) 0.5741(4) 0.0326(15) Uani 1 1 d . . . . .
C56' C 0.1778(5) 0.9562(4) 0.4166(4) 0.0286(14) Uani 1 1 d . . . . .
C57 C 0.2986(6) 0.8624(4) 0.6503(5) 0.0377(16) Uani 1 1 d . . . . .
H57 H 0.3730 0.8541 0.6590 0.045 Uiso 1 1 calc R . . . .
C57' C 0.1962(6) 0.9548(4) 0.3358(4) 0.0335(15) Uani 1 1 d . . . . .
H57' H 0.2267 1.0048 0.2906 0.040 Uiso 1 1 calc R . . . .
C58 C 0.2026(7) 0.8721(5) 0.7104(5) 0.0405(17) Uani 1 1 d . . . . .
H58 H 0.2123 0.8696 0.7606 0.049 Uiso 1 1 calc R . . . .
C58' C 0.1856(6) 0.8786(5) 0.3212(5) 0.0367(17) Uani 1 1 d . . . . .
H58' H 0.2112 0.8766 0.2651 0.044 Uiso 1 1 calc R . . . .
C59 C -0.0140(7) 0.8942(5) 0.7588(5) 0.0471(19) Uani 1 1 d . . . . .
H59 H -0.0063 0.8881 0.8101 0.056 Uiso 1 1 calc R . . . .
C59' C 0.1148(7) 0.7297(5) 0.3699(5) 0.0459(19) Uani 1 1 d . . . . .
H59' H 0.1279 0.7278 0.3170 0.055 Uiso 1 1 calc R . . . .
C60 C -0.1222(8) 0.9108(6) 0.7455(6) 0.056(2) Uani 1 1 d . . . . .
H60 H -0.1873 0.9167 0.7868 0.067 Uiso 1 1 calc R . . . .
C60' C 0.0707(8) 0.6606(5) 0.4330(6) 0.054(2) Uani 1 1 d . . . . .
H60' H 0.0512 0.6126 0.4225 0.065 Uiso 1 1 calc R . . . .
C61 C -0.1327(7) 0.9187(6) 0.6673(6) 0.053(2) Uani 1 1 d . . . . .
H61 H -0.2052 0.9318 0.6569 0.064 Uiso 1 1 calc R . . . .
C61' C 0.0538(7) 0.6603(5) 0.5142(6) 0.051(2) Uani 1 1 d . . . . .
H61' H 0.0227 0.6127 0.5564 0.061 Uiso 1 1 calc R . . . .
C62 C -0.0393(6) 0.9076(5) 0.6068(5) 0.0433(18) Uani 1 1 d . . . . .
H62 H -0.0494 0.9110 0.5565 0.052 Uiso 1 1 calc R . . . .
C62' C 0.0833(6) 0.7302(4) 0.5303(5) 0.0396(17) Uani 1 1 d . . . . .
H62' H 0.0760 0.7292 0.5834 0.048 Uiso 1 1 calc R . . . .
C63 C 0.0732(6) 0.8909(4) 0.6209(4) 0.0324(15) Uani 1 1 d . . . . .
C63' C 0.1246(6) 0.8034(5) 0.4672(5) 0.0354(17) Uani 1 1 d . . . . .
C64 C 0.0859(6) 0.8861(4) 0.6976(4) 0.0358(15) Uani 1 1 d . . . . .
C64' C 0.1404(6) 0.8032(4) 0.3845(5) 0.0357(16) Uani 1 1 d . . . . .
C72 C 0.2342(9) 1.1007(5) 0.3752(5) 0.055(2) Uani 1 1 d . . . . .
H72A H 0.1996 1.1084 0.3314 0.083 Uiso 1 1 calc GR . . . .
H72B H 0.3187 1.0973 0.3557 0.083 Uiso 1 1 calc GR . . . .
H72C H 0.2188 1.1465 0.3972 0.083 Uiso 1 1 calc GR . . . .
B1 B 0.8406(8) 0.4609(6) 0.7495(6) 0.050(2) Uani 1 1 d . . . . .
B2 B 0.0930(8) 0.1253(7) 0.1991(6) 0.052(2) Uani 1 1 d . . . . .
O10 O 0.450(3) 0.7609(12) 0.5174(14) 0.0325(13) Uani 0.7153 1 d D U P A 1
O11 O 0.5023(11) 0.9073(12) 0.5020(14) 0.0286(12) Uani 0.7153 1 d D U P A 1
C65 C 0.6264(15) 0.7671(13) 0.5605(11) 0.043(2) Uani 0.7153 1 d D U P A 1
C65' C 0.6846(15) 0.8357(12) 0.4903(12) 0.040(2) Uani 0.7153 1 d D U P A 1
C66 C 0.5092(19) 0.7360(16) 0.5783(13) 0.038(3) Uani 0.7153 1 d D U P A 1
C66' C 0.6237(12) 0.9051(14) 0.4613(14) 0.034(3) Uani 0.7153 1 d D U P A 1
C67 C 0.4483(14) 0.6716(13) 0.6471(11) 0.050(3) Uani 0.7153 1 d D U P A 1
C67' C 0.6793(13) 0.9763(10) 0.4044(14) 0.043(3) Uani 0.7153 1 d D U P A 1
C68 C 0.5128(15) 0.6363(12) 0.7026(11) 0.064(4) Uani 0.7153 1 d D U P A 1
H68 H 0.4766 0.5938 0.7490 0.076 Uiso 0.7153 1 calc R . P A 1
C68' C 0.8046(11) 0.9756(10) 0.3684(11) 0.054(3) Uani 0.7153 1 d D U P A 1
H68' H 0.8461 1.0212 0.3271 0.065 Uiso 0.7153 1 calc R . P A 1
C69 C 0.6301(16) 0.6646(10) 0.6884(11) 0.062(4) Uani 0.7153 1 d D U P A 1
H69 H 0.6720 0.6404 0.7251 0.074 Uiso 0.7153 1 calc R . P A 1
C69' C 0.8643(13) 0.9067(10) 0.3954(13) 0.064(4) Uani 0.7153 1 d D U P A 1
H69' H 0.9458 0.9068 0.3715 0.077 Uiso 0.7153 1 calc R . P A 1
C70 C 0.6850(16) 0.7287(11) 0.6201(12) 0.056(3) Uani 0.7153 1 d D U P A 1
H70 H 0.7629 0.7474 0.6127 0.068 Uiso 0.7153 1 calc R . P A 1
C70' C 0.8084(14) 0.8407(10) 0.4542(14) 0.054(3) Uani 0.7153 1 d D U P A 1
H70' H 0.8521 0.7966 0.4721 0.065 Uiso 0.7153 1 calc R . P A 1
C71 C 0.3189(15) 0.6457(14) 0.6621(12) 0.060(4) Uani 0.7153 1 d D U P A 1
H71A H 0.2708 0.6908 0.6696 0.090 Uiso 0.7153 1 calc GR . P A 1
H71B H 0.2940 0.5992 0.7097 0.090 Uiso 0.7153 1 calc GR . P A 1
H71C H 0.3096 0.6306 0.6164 0.090 Uiso 0.7153 1 calc GR . P A 1
C71' C 0.6090(13) 1.0476(12) 0.3766(14) 0.051(3) Uani 0.7153 1 d D U P A 1
H71D H 0.5510 1.0300 0.3549 0.077 Uiso 0.7153 1 calc GR . P A 1
H71E H 0.6618 1.0912 0.3355 0.077 Uiso 0.7153 1 calc GR . P A 1
H71F H 0.5691 1.0672 0.4216 0.077 Uiso 0.7153 1 calc GR . P A 1
O13 O 0.443(7) 0.761(3) 0.515(4) 0.0325(13) Uani 0.2847 1 d D U P A 2
O14 O 0.507(3) 0.905(3) 0.499(4) 0.0286(12) Uani 0.2847 1 d D U P A 2
C73 C 0.608(4) 0.755(3) 0.571(3) 0.043(2) Uani 0.2847 1 d D U P A 2
C73' C 0.678(3) 0.822(3) 0.504(3) 0.040(2) Uani 0.2847 1 d D U P A 2
C74 C 0.494(5) 0.727(4) 0.579(3) 0.038(3) Uani 0.2847 1 d D U P A 2
C74' C 0.631(3) 0.897(3) 0.471(4) 0.034(3) Uani 0.2847 1 d D U P A 2
C75 C 0.418(4) 0.669(4) 0.648(3) 0.050(3) Uani 0.2847 1 d D U P A 2
C75' C 0.695(3) 0.960(3) 0.406(4) 0.043(3) Uani 0.2847 1 d D U P A 2
C76 C 0.469(4) 0.632(3) 0.710(3) 0.064(4) Uani 0.2847 1 d D U P A 2
H76 H 0.4223 0.5959 0.7581 0.076 Uiso 0.2847 1 calc R . P A 2
C76' C 0.823(3) 0.954(3) 0.381(3) 0.054(3) Uani 0.2847 1 d D U P A 2
H76' H 0.8739 0.9984 0.3461 0.065 Uiso 0.2847 1 calc R . P A 2
C77 C 0.589(4) 0.648(3) 0.701(3) 0.062(4) Uani 0.2847 1 d D U P A 2
H77 H 0.6232 0.6175 0.7398 0.074 Uiso 0.2847 1 calc R . P A 2
C77' C 0.866(3) 0.879(3) 0.412(3) 0.064(4) Uani 0.2847 1 d D U P A 2
H77' H 0.9463 0.8720 0.3910 0.077 Uiso 0.2847 1 calc R . P A 2
C78 C 0.658(4) 0.709(3) 0.634(3) 0.056(3) Uani 0.2847 1 d D U P A 2
H78 H 0.7376 0.7192 0.6299 0.068 Uiso 0.2847 1 calc R . P A 2
C78' C 0.799(4) 0.816(3) 0.468(3) 0.054(3) Uani 0.2847 1 d D U P A 2
H78' H 0.8333 0.7662 0.4849 0.065 Uiso 0.2847 1 calc R . P A 2
C79 C 0.289(4) 0.652(4) 0.653(4) 0.060(4) Uani 0.2847 1 d D U P A 2
H79A H 0.2731 0.6840 0.6043 0.090 Uiso 0.2847 1 calc R . P A 2
H79B H 0.2747 0.5943 0.6604 0.090 Uiso 0.2847 1 calc R . P A 2
H79C H 0.2385 0.6668 0.6985 0.090 Uiso 0.2847 1 calc R . P A 2
C79' C 0.640(4) 1.039(3) 0.378(4) 0.051(3) Uani 0.2847 1 d D U P A 2
H79D H 0.5569 1.0280 0.3850 0.077 Uiso 0.2847 1 calc GR . P A 2
H79E H 0.6797 1.0660 0.3224 0.077 Uiso 0.2847 1 calc GR . P A 2
H79F H 0.6474 1.0751 0.4100 0.077 Uiso 0.2847 1 calc GR . P A 2

loop_
_atom_site_aniso_label
_atom_site_aniso_U_11
_atom_site_aniso_U_22
_atom_site_aniso_U_33
_atom_site_aniso_U_23
_atom_site_aniso_U_13
_atom_site_aniso_U_12
Rh1 0.0262(2) 0.0308(3) 0.0293(3) -0.0064(2) -0.0094(2) -0.00065(18)
Rh2 0.0263(2) 0.0332(3) 0.0298(3) -0.0083(2) -0.0108(2) -0.00039(18)
P1 0.0274(8) 0.0295(8) 0.0266(9) -0.0071(7) -0.0096(7) -0.0004(6)
P2 0.0282(8) 0.0306(9) 0.0262(10) -0.0061(7) -0.0101(7) 0.0002(6)
P3 0.0266(8) 0.0296(8) 0.0305(9) -0.0076(7) -0.0113(7) 0.0000(6)
P4 0.0257(8) 0.0304(9) 0.0300(10) -0.0068(7) -0.0104(7) 0.0012(6)
F1 0.081(4) 0.107(5) 0.116(5) -0.066(4) -0.065(4) 0.031(3)
F2 0.074(4) 0.099(5) 0.093(5) 0.003(4) -0.002(4) -0.001(3)
F3 0.046(3) 0.093(4) 0.071(4) -0.010(3) -0.024(3) 0.014(2)
F4 0.104(5) 0.065(4) 0.130(6) -0.035(4) -0.071(5) 0.015(3)
F5 0.039(3) 0.126(5) 0.074(4) -0.030(4) -0.018(3) -0.005(3)
F6 0.065(3) 0.073(3) 0.088(4) -0.021(3) -0.051(3) 0.013(3)
F7 0.119(5) 0.082(4) 0.105(5) -0.034(4) -0.072(5) 0.031(4)
F8 0.065(4) 0.140(6) 0.068(4) -0.038(4) 0.003(3) -0.004(4)
O1 0.031(2) 0.027(2) 0.031(3) -0.009(2) -0.007(2) 0.0053(18)
O2 0.028(2) 0.034(2) 0.031(3) -0.0037(19) -0.0148(19) -0.0016(17)
O3 0.030(2) 0.051(3) 0.033(3) -0.015(2) -0.011(2) -0.0047(19)
O4 0.047(3) 0.027(2) 0.032(3) -0.0073(19) -0.021(2) 0.0021(19)
O5 0.029(2) 0.030(2) 0.035(3) -0.0084(19) -0.015(2) 0.0014(18)
O6 0.051(3) 0.030(2) 0.039(3) -0.011(2) -0.014(2) 0.000(2)
O7 0.030(2) 0.027(2) 0.033(3) -0.002(2) -0.016(2) -0.0049(18)
O8 0.029(2) 0.038(2) 0.028(3) -0.009(2) -0.0122(19) 0.0045(18)
O9 0.034(2) 0.044(3) 0.035(3) 0.000(2) -0.011(2) 0.002(2)
O12 0.048(3) 0.028(2) 0.041(3) -0.006(2) -0.018(2) 0.0046(19)
C1 0.022(3) 0.033(3) 0.035(4) -0.012(3) -0.013(3) 0.005(2)
C1' 0.035(3) 0.023(3) 0.025(4) -0.006(3) -0.011(3) 0.003(2)
C2 0.024(3) 0.031(3) 0.032(4) -0.016(3) -0.007(3) 0.004(2)
C2' 0.029(3) 0.035(3) 0.029(4) -0.008(3) -0.009(3) -0.002(3)
C3 0.037(4) 0.035(4) 0.032(4) -0.008(3) -0.004(3) -0.005(3)
C3' 0.039(4) 0.036(4) 0.037(4) -0.009(3) -0.014(3) -0.003(3)
C4 0.028(3) 0.040(4) 0.048(5) -0.022(3) -0.008(3) 0.004(3)
C4' 0.046(4) 0.039(4) 0.034(4) -0.012(3) -0.009(3) 0.005(3)
C5 0.034(4) 0.034(4) 0.051(5) -0.022(4) -0.018(3) 0.006(3)
C5' 0.045(4) 0.055(5) 0.041(5) -0.022(4) -0.009(4) 0.004(3)
C6 0.069(5) 0.028(4) 0.063(6) -0.016(4) -0.027(5) 0.012(3)
C6' 0.031(4) 0.070(6) 0.058(6) -0.028(4) -0.001(4) -0.004(3)
C7 0.077(6) 0.039(4) 0.038(5) -0.012(4) -0.022(4) 0.014(4)
C7' 0.038(4) 0.056(5) 0.040(5) -0.011(4) -0.008(3) -0.012(3)
C8 0.057(5) 0.045(4) 0.041(5) -0.014(3) -0.027(4) 0.013(3)
C8' 0.040(4) 0.037(4) 0.037(4) -0.013(3) -0.009(3) -0.001(3)
C9 0.032(3) 0.032(3) 0.038(4) -0.014(3) -0.018(3) 0.003(2)
C9' 0.034(3) 0.026(3) 0.029(4) -0.005(3) -0.007(3) -0.002(2)
C10 0.025(3) 0.034(4) 0.046(4) -0.018(3) -0.015(3) 0.003(2)
C10' 0.044(4) 0.027(3) 0.034(4) -0.005(3) -0.008(3) 0.001(3)
C11 0.034(4) 0.035(4) 0.038(4) -0.008(3) -0.005(3) 0.000(3)
C11' 0.030(3) 0.040(4) 0.043(4) -0.004(3) -0.017(3) -0.003(3)
C12 0.029(3) 0.027(3) 0.030(4) -0.008(3) -0.008(3) 0.008(2)
C12' 0.031(3) 0.032(3) 0.034(4) -0.002(3) -0.015(3) -0.002(3)
C13 0.035(3) 0.032(4) 0.035(4) -0.008(3) -0.006(3) -0.001(3)
C13' 0.039(4) 0.041(4) 0.046(5) -0.008(3) -0.023(3) 0.000(3)
C14 0.049(4) 0.036(4) 0.046(5) -0.016(3) -0.014(4) 0.006(3)
C14' 0.041(4) 0.040(4) 0.057(5) -0.003(4) -0.023(4) -0.007(3)
C15 0.043(4) 0.046(4) 0.064(6) -0.014(4) -0.013(4) 0.008(3)
C15' 0.032(4) 0.053(5) 0.060(6) -0.014(4) -0.013(4) -0.003(3)
C16 0.035(4) 0.045(4) 0.053(5) -0.015(4) -0.017(3) 0.010(3)
C16' 0.036(4) 0.045(4) 0.058(5) -0.015(4) -0.010(4) -0.003(3)
C17 0.040(4) 0.050(5) 0.049(5) -0.020(4) -0.015(4) -0.004(3)
C17' 0.050(4) 0.044(4) 0.044(5) -0.014(4) -0.018(4) -0.010(3)
C18 0.034(4) 0.055(5) 0.043(5) -0.019(4) -0.018(3) -0.005(3)
C19 0.030(3) 0.031(3) 0.025(4) -0.007(3) -0.005(3) 0.002(2)
C19' 0.016(3) 0.032(3) 0.026(4) -0.011(3) 0.004(3) -0.004(2)
C20 0.042(4) 0.021(3) 0.026(4) -0.006(3) -0.010(3) 0.001(2)
C20' 0.018(3) 0.029(3) 0.038(4) -0.007(3) -0.008(3) -0.004(2)
C21 0.041(4) 0.039(4) 0.031(4) -0.009(3) -0.009(3) 0.000(3)
C21' 0.024(3) 0.045(4) 0.029(4) -0.012(3) -0.008(3) 0.001(3)
C22 0.055(4) 0.035(4) 0.030(4) -0.002(3) -0.006(3) -0.002(3)
C22' 0.040(4) 0.037(4) 0.039(5) 0.001(3) -0.023(4) -0.002(3)
C23 0.049(4) 0.045(4) 0.025(4) -0.010(3) 0.011(3) -0.004(3)
C23' 0.041(4) 0.038(4) 0.053(5) -0.007(4) -0.021(4) 0.003(3)
C24 0.039(4) 0.057(5) 0.055(6) -0.010(4) 0.011(4) -0.002(3)
C24' 0.031(3) 0.020(3) 0.014(3) -0.003(2) -0.003(2) 0.003(2)
C25 0.035(4) 0.066(6) 0.059(6) -0.016(4) -0.008(4) 0.001(4)
C25' 0.053(5) 0.045(4) 0.057(6) -0.019(4) -0.018(4) 0.021(3)
C26 0.035(4) 0.048(4) 0.041(5) -0.016(3) -0.007(3) 0.003(3)
C26' 0.034(4) 0.039(4) 0.046(5) -0.011(3) -0.007(3) 0.002(3)
C27 0.035(4) 0.032(4) 0.043(4) -0.010(3) -0.006(3) 0.003(3)
C27' 0.027(3) 0.031(3) 0.032(4) -0.016(3) -0.003(3) 0.007(3)
C28 0.047(4) 0.042(4) 0.038(5) -0.012(3) -0.007(3) 0.004(3)
C28' 0.027(3) 0.037(4) 0.038(4) -0.006(3) -0.014(3) 0.004(3)
C29 0.061(5) 0.030(4) 0.049(5) 0.001(3) -0.033(4) -0.013(3)
C29' 0.037(4) 0.035(4) 0.040(5) 0.002(3) -0.020(4) -0.002(3)
C30 0.061(5) 0.026(3) 0.032(4) -0.006(3) -0.021(4) -0.010(3)
C30' 0.026(3) 0.032(3) 0.034(4) 0.007(3) -0.013(3) -0.003(2)
C31 0.085(6) 0.035(4) 0.040(5) -0.015(3) -0.018(4) -0.005(4)
C31' 0.040(4) 0.040(4) 0.043(5) -0.004(3) -0.013(3) 0.006(3)
C32 0.132(10) 0.035(5) 0.044(5) -0.018(4) -0.039(6) 0.001(5)
C32' 0.041(4) 0.060(5) 0.042(5) -0.004(4) -0.005(4) 0.011(4)
C33 0.111(9) 0.051(5) 0.045(6) -0.005(4) -0.039(6) -0.025(5)
C33' 0.029(4) 0.074(6) 0.071(7) 0.001(5) -0.019(4) -0.008(4)
C34 0.085(6) 0.035(4) 0.062(6) 0.009(4) -0.050(5) -0.019(4)
C34' 0.042(4) 0.051(5) 0.060(6) -0.002(4) -0.026(4) -0.007(4)
C35 0.091(7) 0.049(5) 0.056(6) -0.026(4) -0.019(5) 0.011(5)
C35' 0.060(5) 0.054(5) 0.040(5) -0.016(4) -0.007(4) 0.003(4)
C36 0.098(7) 0.042(5) 0.050(6) -0.022(4) -0.031(5) 0.023(4)
C37 0.025(3) 0.033(3) 0.031(4) -0.008(3) -0.008(3) -0.002(2)
C37' 0.032(3) 0.026(3) 0.036(4) -0.005(3) -0.016(3) -0.004(2)
C38 0.025(3) 0.031(3) 0.035(4) -0.009(3) -0.015(3) 0.002(2)
C38' 0.028(3) 0.036(4) 0.035(4) -0.006(3) -0.013(3) -0.001(3)
C39 0.042(4) 0.034(4) 0.032(4) -0.001(3) -0.009(3) -0.001(3)
C39' 0.039(4) 0.038(4) 0.031(4) 0.005(3) -0.014(3) -0.003(3)
C40 0.041(4) 0.031(4) 0.035(4) 0.002(3) -0.004(3) -0.005(3)
C40' 0.044(4) 0.037(4) 0.031(4) 0.000(3) -0.010(3) -0.002(3)
C41 0.038(4) 0.026(3) 0.059(5) -0.007(3) -0.025(4) -0.005(3)
C41' 0.042(4) 0.044(4) 0.038(4) 0.001(3) -0.003(3) -0.007(3)
C42 0.056(5) 0.036(4) 0.067(6) -0.020(4) -0.020(4) 0.000(3)
C42' 0.028(3) 0.052(4) 0.044(5) -0.010(4) -0.005(3) 0.002(3)
C43 0.090(7) 0.046(5) 0.045(5) -0.013(4) -0.031(5) -0.006(4)
C43' 0.037(4) 0.042(4) 0.050(5) -0.003(4) -0.009(3) 0.007(3)
C44 0.070(6) 0.048(5) 0.055(6) -0.016(4) -0.019(4) -0.011(4)
C44' 0.038(4) 0.037(4) 0.043(5) -0.009(3) -0.012(3) -0.001(3)
C45 0.036(3) 0.028(3) 0.037(4) -0.008(3) -0.014(3) -0.002(2)
C45' 0.037(3) 0.032(3) 0.032(4) -0.010(3) -0.013(3) 0.000(3)
C46 0.024(3) 0.029(3) 0.037(4) -0.006(3) -0.007(3) 0.002(2)
C46' 0.036(4) 0.038(4) 0.035(4) -0.005(3) -0.008(3) -0.004(3)
C47 0.031(3) 0.033(4) 0.038(4) -0.011(3) -0.009(3) -0.003(3)
C47' 0.030(3) 0.039(4) 0.047(5) -0.018(3) -0.012(3) 0.005(3)
C48 0.031(3) 0.029(3) 0.025(4) -0.010(3) -0.004(3) -0.003(2)
C48' 0.033(3) 0.039(4) 0.039(4) -0.017(3) -0.017(3) 0.008(3)
C49 0.030(3) 0.033(3) 0.030(4) -0.010(3) -0.007(3) 0.000(3)
C49' 0.045(4) 0.036(4) 0.044(4) -0.009(3) -0.026(3) 0.010(3)
C50 0.041(4) 0.032(4) 0.048(5) -0.005(3) -0.008(4) 0.001(3)
C50' 0.048(4) 0.040(4) 0.055(5) -0.015(4) -0.025(4) 0.016(3)
C51 0.040(4) 0.035(4) 0.064(6) -0.004(4) -0.016(4) -0.010(3)
C51' 0.034(4) 0.056(5) 0.058(5) -0.017(4) -0.015(4) 0.007(3)
C52 0.029(3) 0.038(4) 0.051(5) -0.005(3) -0.013(3) -0.003(3)
C52' 0.032(4) 0.052(5) 0.060(5) -0.018(4) -0.016(4) 0.002(3)
C53 0.043(4) 0.038(4) 0.044(5) -0.010(3) -0.017(4) 0.007(3)
C53' 0.049(5) 0.044(4) 0.044(5) -0.008(4) -0.016(4) 0.005(3)
C54 0.040(4) 0.059(5) 0.053(5) -0.009(4) -0.020(4) 0.009(3)
C55 0.031(3) 0.030(3) 0.023(4) -0.009(3) -0.006(3) -0.002(2)
C55' 0.023(3) 0.030(3) 0.028(4) -0.007(3) -0.006(3) -0.002(2)
C56 0.038(3) 0.021(3) 0.039(4) -0.009(3) -0.011(3) -0.002(2)
C56' 0.020(3) 0.034(3) 0.034(4) -0.012(3) -0.008(3) 0.009(2)
C57 0.038(4) 0.043(4) 0.038(4) -0.015(3) -0.017(3) 0.001(3)
C57' 0.027(3) 0.039(4) 0.032(4) -0.003(3) -0.012(3) 0.004(3)
C58 0.042(4) 0.050(4) 0.031(4) -0.015(3) -0.010(3) 0.000(3)
C58' 0.028(4) 0.056(5) 0.027(4) -0.013(3) -0.008(3) 0.001(3)
C59 0.049(4) 0.043(4) 0.042(5) -0.013(4) -0.002(4) 0.004(3)
C59' 0.048(4) 0.047(4) 0.050(5) -0.020(4) -0.021(4) -0.006(3)
C60 0.051(5) 0.064(5) 0.055(6) -0.033(4) -0.003(4) 0.000(4)
C60' 0.056(5) 0.053(5) 0.063(6) -0.021(4) -0.024(4) -0.009(4)
C61 0.032(4) 0.065(5) 0.066(6) -0.031(5) -0.007(4) 0.001(3)
C61' 0.053(5) 0.045(4) 0.060(6) -0.016(4) -0.023(4) -0.006(3)
C62 0.030(4) 0.058(5) 0.044(5) -0.021(4) -0.008(3) 0.002(3)
C62' 0.036(4) 0.036(4) 0.046(5) -0.010(3) -0.013(3) -0.006(3)
C63 0.030(3) 0.031(3) 0.029(4) -0.005(3) -0.001(3) -0.007(2)
C63' 0.025(3) 0.041(4) 0.036(4) -0.012(3) 0.000(3) -0.004(3)
C64 0.037(4) 0.035(4) 0.032(4) -0.008(3) -0.006(3) -0.004(3)
C64' 0.032(3) 0.044(4) 0.035(4) -0.010(3) -0.016(3) -0.002(3)
C72 0.086(6) 0.035(4) 0.048(5) -0.014(4) -0.024(5) -0.010(4)
B1 0.041(5) 0.058(6) 0.058(6) -0.014(5) -0.027(5) 0.002(4)
B2 0.031(4) 0.083(7) 0.052(6) -0.030(5) -0.016(4) 0.007(4)
O10 0.051(4) 0.026(2) 0.029(3) -0.0086(19) -0.024(2) 0.010(2)
O11 0.024(2) 0.034(3) 0.034(3) -0.014(2) -0.013(2) 0.0027(19)
C65 0.056(6) 0.045(6) 0.043(5) -0.026(4) -0.026(4) 0.024(4)
C65' 0.039(4) 0.057(6) 0.043(7) -0.029(4) -0.029(4) 0.014(4)
C66 0.065(6) 0.031(6) 0.034(3) -0.018(3) -0.029(4) 0.021(3)
C66' 0.022(3) 0.052(5) 0.035(7) -0.021(4) -0.013(3) 0.002(3)
C67 0.088(8) 0.033(4) 0.039(4) -0.015(3) -0.030(5) 0.011(6)
C67' 0.040(5) 0.053(7) 0.038(4) -0.018(5) -0.011(4) -0.010(4)
C68 0.118(10) 0.043(5) 0.049(6) -0.020(4) -0.049(7) 0.030(7)
C68' 0.037(5) 0.078(9) 0.056(7) -0.035(6) -0.009(4) -0.010(4)
C69 0.116(10) 0.042(7) 0.054(6) -0.028(5) -0.055(7) 0.038(6)
C69' 0.043(5) 0.092(10) 0.075(9) -0.045(7) -0.022(5) 0.007(6)
C70 0.090(8) 0.049(9) 0.061(7) -0.033(5) -0.055(6) 0.040(5)
C70' 0.033(4) 0.083(10) 0.070(8) -0.045(7) -0.028(4) 0.017(5)
C71 0.091(9) 0.039(6) 0.046(7) 0.000(5) -0.028(6) -0.008(7)
C71' 0.048(9) 0.051(5) 0.042(5) -0.006(4) -0.002(6) -0.010(5)
O13 0.051(4) 0.026(2) 0.029(3) -0.0086(19) -0.024(2) 0.010(2)
O14 0.024(2) 0.034(3) 0.034(3) -0.014(2) -0.013(2) 0.0027(19)
C73 0.056(6) 0.045(6) 0.043(5) -0.026(4) -0.026(4) 0.024(4)
C73' 0.039(4) 0.057(6) 0.043(7) -0.029(4) -0.029(4) 0.014(4)
C74 0.065(6) 0.031(6) 0.034(3) -0.018(3) -0.029(4) 0.021(3)
C74' 0.022(3) 0.052(5) 0.035(7) -0.021(4) -0.013(3) 0.002(3)
C75 0.088(8) 0.033(4) 0.039(4) -0.015(3) -0.030(5) 0.011(6)
C75' 0.040(5) 0.053(7) 0.038(4) -0.018(5) -0.011(4) -0.010(4)
C76 0.118(10) 0.043(5) 0.049(6) -0.020(4) -0.049(7) 0.030(7)
C76' 0.037(5) 0.078(9) 0.056(7) -0.035(6) -0.009(4) -0.010(4)
C77 0.116(10) 0.042(7) 0.054(6) -0.028(5) -0.055(7) 0.038(6)
C77' 0.043(5) 0.092(10) 0.075(9) -0.045(7) -0.022(5) 0.007(6)
C78 0.090(8) 0.049(9) 0.061(7) -0.033(5) -0.055(6) 0.040(5)
C78' 0.033(4) 0.083(10) 0.070(8) -0.045(7) -0.028(4) 0.017(5)
C79 0.091(9) 0.039(6) 0.046(7) 0.000(5) -0.028(6) -0.008(7)
C79' 0.048(9) 0.051(5) 0.042(5) -0.006(4) -0.002(6) -0.010(5)

loop_
_atom_type_symbol
_atom_type_description
_atom_type_scat_dispersion_real
_atom_type_scat_dispersion_imag
_atom_type_scat_source
C C 0.0181 0.0091 'International Tables Vol C Tables 4.2.6.8 and 6.1.1.4'
H H 0.0000 0.0000 'International Tables Vol C Tables 4.2.6.8 and 6.1.1.4'
B B 0.0090 0.0039 'International Tables Vol C Tables 4.2.6.8 and 6.1.1.4'
O O 0.0492 0.0322 'International Tables Vol C Tables 4.2.6.8 and 6.1.1.4'
F F 0.0727 0.0534 'International Tables Vol C Tables 4.2.6.8 and 6.1.1.4'
P P 0.2955 0.4335 'International Tables Vol C Tables 4.2.6.8 and 6.1.1.4'
Rh Rh 0.0927 3.6045 'International Tables Vol C Tables 4.2.6.8 and 6.1.1.4'

loop_
_exptl_crystal_face_index_h
_exptl_crystal_face_index_k
_exptl_crystal_face_index_l
_exptl_crystal_face_perp_dist
_exptl_oxdiff_crystal_face_indexfrac_h
_exptl_oxdiff_crystal_face_indexfrac_k
_exptl_oxdiff_crystal_face_indexfrac_l
_exptl_oxdiff_crystal_face_x
_exptl_oxdiff_crystal_face_y
_exptl_oxdiff_crystal_face_z
0 -1 0 0.0400 0.0006 -0.9999 0.0001 0.0728 0.0612 -0.0037
-3 1 -2 0.0446 -3.0013 0.9975 -2.0009 0.1618 -0.3828 -0.0424
1 2 1 0.0530 0.9992 2.0006 1.0002 -0.2168 -0.0076 0.0521
3 -1 2 0.0446 3.0013 -0.9975 2.0009 -0.1618 0.3828 0.0424
1 0 0 0.0360 1.0000 0.0006 0.0001 -0.0923 0.0921 -0.0433
0 0 -1 0.0939 -0.0003 -0.0003 -1.0002 -0.0212 -0.0226 -0.0880
0 0 1 0.0539 0.0003 0.0003 1.0002 0.0212 0.0226 0.0880
0 1 0 0.0400 -0.0006 0.9999 -0.0001 -0.0728 -0.0612 0.0037

loop_
_geom_angle_atom_site_label_1
_geom_angle_atom_site_label_2
_geom_angle_atom_site_label_3
_geom_angle
P1 Rh1 C20' 147.35(18)
P1 Rh1 C21' 115.62(18)
P1 Rh1 C22' 100.7(2)
P1 Rh1 C27' 137.58(17)
P1 Rh1 C28' 111.04(17)
P2 Rh1 P1 98.62(6)
P2 Rh1 C20' 102.98(17)
P2 Rh1 C21' 137.50(18)
P2 Rh1 C22' 158.9(2)
P2 Rh1 C27' 96.95(18)
P2 Rh1 C28' 128.61(19)
C19' Rh1 P1 174.12(18)
C19' Rh1 P2 82.79(19)
C19' Rh1 C20' 36.3(3)
C19' Rh1 C21' 65.8(3)
C19' Rh1 C22' 77.1(3)
C19' Rh1 C27' 36.6(2)
C19' Rh1 C28' 64.1(2)
C20' Rh1 C21' 35.7(2)
C20' Rh1 C27' 63.4(2)
C20' Rh1 C28' 73.3(2)
C21' Rh1 C27' 74.9(2)
C21' Rh1 C28' 62.5(2)
C22' Rh1 C20' 63.7(2)
C22' Rh1 C21' 35.7(3)
C22' Rh1 C27' 62.9(3)
C22' Rh1 C28' 34.5(3)
C27' Rh1 C28' 34.3(2)
P3 Rh2 C56' 146.24(17)
P3 Rh2 C57' 114.80(19)
P3 Rh2 C58' 100.5(2)
P3 Rh2 C63' 138.09(18)
P3 Rh2 C64' 111.09(19)
P4 Rh2 P3 98.97(7)
P4 Rh2 C56' 102.91(18)
P4 Rh2 C57' 137.21(19)
P4 Rh2 C58' 159.3(2)
P4 Rh2 C63' 98.38(19)
P4 Rh2 C64' 129.64(18)
C55' Rh2 P3 173.77(18)
C55' Rh2 P4 84.33(19)
C55' Rh2 C56' 36.2(2)
C55' Rh2 C57' 64.8(3)
C55' Rh2 C58' 75.7(3)
C55' Rh2 C63' 35.8(2)
C55' Rh2 C64' 63.0(3)
C56' Rh2 C57' 35.6(3)
C56' Rh2 C63' 63.1(2)
C56' Rh2 C64' 73.2(2)
C57' Rh2 C63' 74.1(2)
C57' Rh2 C64' 62.2(2)
C58' Rh2 C56' 63.3(3)
C58' Rh2 C57' 35.3(3)
C58' Rh2 C63' 62.1(3)
C58' Rh2 C64' 34.4(3)
C63' Rh2 C64' 33.9(3)
O1 P1 Rh1 120.53(19)
O1 P1 C2 100.6(3)
O2 P1 Rh1 113.01(18)
O2 P1 O1 103.4(3)
O2 P1 C2 106.7(3)
C2 P1 Rh1 111.1(2)
O4 P2 Rh1 111.86(18)
O4 P2 O5 101.9(2)
O4 P2 C20 108.3(3)
O5 P2 Rh1 129.7(2)
O5 P2 C20 97.1(3)
C20 P2 Rh1 105.9(2)
O7 P3 Rh2 120.5(2)
O7 P3 O8 102.9(2)
O7 P3 C38 100.4(3)
O8 P3 Rh2 112.80(19)
O8 P3 C38 107.1(3)
C38 P3 Rh2 111.7(2)
C56 P4 Rh2 105.7(2)
O10 P4 Rh2 113.2(6)
O10 P4 C56 109.8(11)
O10 P4 O11 100.9(9)
O11 P4 Rh2 129.7(9)
O11 P4 C56 95.6(7)
O13 P4 Rh2 110.2(15)
O13 P4 C56 110(3)
O13 P4 O14 102(3)
O14 P4 Rh2 129(2)
O14 P4 C56 98.3(17)
C12 O1 P1 125.6(4)
C12' O2 P1 123.7(4)
C2' O3 C18 117.2(6)
C30 O4 P2 124.1(4)
C30' O5 P2 122.7(4)
C20' O6 C36 117.5(6)
C48 O7 P3 127.5(4)
C48' O8 P3 123.8(4)
C38' O9 C54 117.7(6)
C56' O12 C72 118.5(6)
C2 C1 C1' 123.9(5)
C2 C1 C9 119.0(6)
C9 C1 C1' 117.0(6)
C2' C1' C1 121.0(6)
C2' C1' C9' 119.0(6)
C9' C1' C1 119.9(5)
C1 C2 P1 128.6(5)
C1 C2 C3 119.5(6)
C3 C2 P1 111.9(5)
O3 C2' C1' 116.3(6)
O3 C2' C3' 123.4(6)
C3' C2' C1' 120.3(6)
C2 C3 H3 119.7
C4 C3 C2 120.6(7)
C4 C3 H3 119.7
C2' C3' H3' 119.3
C4' C3' C2' 121.4(6)
C4' C3' H3' 119.3
C3 C4 H4 119.1
C3 C4 C10 121.7(7)
C10 C4 H4 119.1
C3' C4' H4' 120.2
C3' C4' C10' 119.6(7)
C10' C4' H4' 120.2
C6 C5 H5 118.8
C6 C5 C10 122.5(8)
C10 C5 H5 118.8
C6' C5' H5' 119.6
C6' C5' C10' 120.7(8)
C10' C5' H5' 119.6
C5 C6 H6 121.2
C7 C6 C5 117.7(7)
C7 C6 H6 121.2
C5' C6' H6' 120.7
C5' C6' C7' 118.7(7)
C7' C6' H6' 120.7
C6 C7 H7 117.9
C8 C7 C6 124.3(8)
C8 C7 H7 117.9
C6' C7' H7' 119.0
C8' C7' C6' 122.0(7)
C8' C7' H7' 119.0
C7 C8 H8 120.4
C7 C8 C9 119.1(8)
C9 C8 H8 120.4
C7' C8' H8' 119.7
C7' C8' C9' 120.6(7)
C9' C8' H8' 119.7
C8 C9 C1 121.8(7)
C10 C9 C1 120.0(6)
C10 C9 C8 118.3(6)
C8' C9' C1' 121.9(6)
C10' C9' C1' 119.6(6)
C10' C9' C8' 118.4(6)
C4 C10 C5 122.8(7)
C4 C10 C9 119.1(6)
C5 C10 C9 118.1(7)
C4' C10' C5' 120.6(7)
C9' C10' C4' 119.9(6)
C9' C10' C5' 119.5(7)
C12 C11 C11' 123.9(6)
C16 C11 C11' 120.4(7)
C16 C11 C12 115.7(7)
C12' C11' C11 124.7(6)
C12' C11' C16' 116.5(7)
C16' C11' C11 118.8(7)
O1 C12 C11 119.7(6)
C13 C12 O1 115.4(6)
C13 C12 C11 124.6(6)
C11' C12' O2 119.5(6)
C11' C12' C13' 123.9(6)
C13' C12' O2 116.2(7)
C12 C13 C14 116.6(6)
C12 C13 C17 122.7(6)
C14 C13 C17 120.7(7)
C12' C13' C17' 122.5(7)
C14' C13' C12' 117.6(8)
C14' C13' C17' 119.9(7)
C13 C14 H14 119.2
C15 C14 C13 121.6(7)
C15 C14 H14 119.2
C13' C14' H14' 119.7
C15' C14' C13' 120.6(7)
C15' C14' H14' 119.7
C14 C15 H15 120.2
C14 C15 C16 119.6(8)
C16 C15 H15 120.2
C14' C15' H15' 119.7
C14' C15' C16' 120.6(7)
C16' C15' H15' 119.7
C11 C16 H16 119.1
C15 C16 C11 121.8(7)
C15 C16 H16 119.1
C11' C16' H16' 119.6
C15' C16' C11' 120.8(8)
C15' C16' H16' 119.6
C13 C17 H17A 109.5
C13 C17 H17B 109.5
C13 C17 H17C 109.5
H17A C17 H17B 109.5
H17A C17 H17C 109.5
H17B C17 H17C 109.5
C13' C17' H17D 109.5
C13' C17' H17E 109.5
C13' C17' H17F 109.5
H17D C17' H17E 109.5
H17D C17' H17F 109.5
H17E C17' H17F 109.5
O3 C18 H18A 109.5
O3 C18 H18B 109.5
O3 C18 H18C 109.5
H18A C18 H18B 109.5
H18A C18 H18C 109.5
H18B C18 H18C 109.5
C20 C19 C19' 117.9(6)
C20 C19 C27 120.7(6)
C27 C19 C19' 121.4(6)
C19 C19' Rh1 116.6(4)
C20' C19' Rh1 76.1(4)
C20' C19' C19 122.0(6)
C20' C19' C27' 120.2(6)
C27' C19' Rh1 80.8(4)
C27' C19' C19 117.8(6)
C19 C20 P2 116.5(5)
C19 C20 C21 119.6(6)
C21 C20 P2 123.8(5)
O6 C20' Rh1 129.5(4)
O6 C20' C19' 115.3(6)
O6 C20' C21' 124.3(6)
C19' C20' Rh1 67.5(3)
C19' C20' C21' 120.2(6)
C21' C20' Rh1 72.2(3)
C20 C21 H21 120.1
C22 C21 C20 119.9(7)
C22 C21 H21 120.1
Rh1 C21' H21' 120.7
C20' C21' Rh1 72.1(4)
C20' C21' H21' 120.7
C22' C21' Rh1 70.8(4)
C22' C21' C20' 118.1(7)
C22' C21' H21' 120.7
C21 C22 H22 119.0
C21 C22 C28 122.0(7)
C28 C22 H22 119.0
Rh1 C22' H22' 118.3
C21' C22' Rh1 73.5(4)
C21' C22' H22' 118.3
C21' C22' C28' 123.4(7)
C28' C22' Rh1 80.9(4)
C28' C22' H22' 118.3
C24 C23 H23 121.4
C24 C23 C28 117.3(7)
C28 C23 H23 121.4
C24' C23' H23' 119.4
C24' C23' C28' 121.1(7)
C28' C23' H23' 119.4
C23 C24 H24 119.1
C23 C24 C25 121.8(7)
C25 C24 H24 119.1
C23' C24' H24' 120.5
C23' C24' C25' 119.0(6)
C25' C24' H24' 120.5
C24 C25 H25 119.3
C26 C25 C24 121.4(8)
C26 C25 H25 119.3
C24' C25' H25' 119.0
C26' C25' C24' 122.1(8)
C26' C25' H25' 119.0
C25 C26 H26 120.1
C25 C26 C27 119.7(8)
C27 C26 H26 120.1
C25' C26' H26' 119.8
C25' C26' C27' 120.4(8)
C27' C26' H26' 119.8
C19 C27 C26 122.1(7)
C19 C27 C28 119.3(6)
C26 C27 C28 118.6(7)
C19' C27' Rh1 62.6(3)
C26' C27' Rh1 135.1(5)
C26' C27' C19' 124.0(7)
C26' C27' C28' 118.8(6)
C28' C27' Rh1 74.6(4)
C28' C27' C19' 117.1(6)
C22 C28 C23 120.4(7)
C22 C28 C27 118.4(7)
C27 C28 C23 121.1(7)
C22' C28' Rh1 64.5(4)
C22' C28' C27' 117.6(6)
C23' C28' Rh1 134.3(5)
C23' C28' C22' 123.9(7)
C23' C28' C27' 118.4(7)
C27' C28' Rh1 71.1(4)
C30 C29 C29' 124.8(7)
C30 C29 C34 116.8(9)
C34 C29 C29' 118.4(8)
C30' C29' C29 120.8(7)
C34' C29' C29 122.3(8)
C34' C29' C30' 116.8(8)
C29 C30 O4 118.9(7)
C31 C30 O4 116.7(7)
C31 C30 C29 124.3(7)
O5 C30' C29' 119.9(7)
C31' C30' O5 116.4(6)
C31' C30' C29' 123.6(6)
C30 C31 C32 116.2(9)
C30 C31 C35 121.6(8)
C32 C31 C35 122.2(9)
C30' C31' C32' 116.5(7)
C30' C31' C35' 121.4(7)
C32' C31' C35' 122.1(8)
C31 C32 H32 119.4
C33 C32 C31 121.2(10)
C33 C32 H32 119.4
C31' C32' H32' 119.7
C33' C32' C31' 120.6(9)
C33' C32' H32' 119.7
C32 C33 H33 119.5
C32 C33 C34 121.1(9)
C34 C33 H33 119.5
C32' C33' H33' 119.5
C34' C33' C32' 121.0(8)
C34' C33' H33' 119.5
C29 C34 H34 119.9
C33 C34 C29 120.2(10)
C33 C34 H34 119.9
C29' C34' C33' 121.2(9)
C29' C34' H34' 119.4
C33' C34' H34' 119.4
C31 C35 H35A 109.5
C31 C35 H35B 109.5
C31 C35 H35C 109.5
H35A C35 H35B 109.5
H35A C35 H35C 109.5
H35B C35 H35C 109.5
C31' C35' H35D 109.5
C31' C35' H35E 109.5
C31' C35' H35F 109.5
H35D C35' H35E 109.5
H35D C35' H35F 109.5
H35E C35' H35F 109.5
O6 C36 H36A 109.5
O6 C36 H36B 109.5
O6 C36 H36C 109.5
H36A C36 H36B 109.5
H36A C36 H36C 109.5
H36B C36 H36C 109.5
C38 C37 C37' 123.1(6)
C38 C37 C45 120.4(6)
C45 C37 C37' 116.5(6)
C38' C37' C37 121.4(6)
C38' C37' C45' 118.8(6)
C45' C37' C37 119.8(6)
C37 C38 P3 128.6(5)
C37 C38 C39 119.4(6)
C39 C38 P3 112.0(5)
O9 C38' C37' 116.3(6)
O9 C38' C39' 122.4(6)
C37' C38' C39' 121.2(6)
C38 C39 H39 119.2
C40 C39 C38 121.5(7)
C40 C39 H39 119.2
C38' C39' H39' 120.0
C40' C39' C38' 120.1(6)
C40' C39' H39' 120.0
C39 C40 H40 119.9
C39 C40 C46 120.3(6)
C46 C40 H40 119.9
C39' C40' H40' 119.6
C39' C40' C46' 120.7(6)
C46' C40' H40' 119.6
C42 C41 H41 119.9
C42 C41 C46 120.1(7)
C46 C41 H41 119.9
C42' C41' H41' 119.8
C42' C41' C46' 120.4(7)
C46' C41' H41' 119.8
C41 C42 H42 118.9
C41 C42 C43 122.2(7)
C43 C42 H42 118.9
C41' C42' H42' 120.5
C41' C42' C43' 119.1(7)
C43' C42' H42' 120.5
C42 C43 H43 120.6
C44 C43 C42 118.7(9)
C44 C43 H43 120.6
C42' C43' H43' 119.4
C44' C43' C42' 121.2(7)
C44' C43' H43' 119.4
C43 C44 H44 119.4
C43 C44 C45 121.1(8)
C45 C44 H44 119.4
C43' C44' H44' 119.6
C43' C44' C45' 120.7(7)
C45' C44' H44' 119.6
C44 C45 C37 122.8(6)
C46 C45 C37 118.6(6)
C46 C45 C44 118.6(6)
C44' C45' C37' 122.1(6)
C46' C45' C37' 119.6(6)
C46' C45' C44' 118.3(7)
C40 C46 C45 119.7(6)
C41 C46 C40 121.0(6)
C41 C46 C45 119.2(7)
C40' C46' C41' 120.3(6)
C40' C46' C45' 119.4(6)
C41' C46' C45' 120.3(7)
C48 C47 C47' 123.6(6)
C52 C47 C47' 119.6(6)
C52 C47 C48 116.8(6)
C48' C47' C47 125.1(6)
C48' C47' C52' 117.3(7)
C52' C47' C47 117.5(7)
O7 C48 C47 119.5(6)
C49 C48 O7 117.0(5)
C49 C48 C47 123.0(6)
C47' C48' O8 120.7(6)
C47' C48' C49' 123.9(7)
C49' C48' O8 115.1(6)
C48 C49 C50 117.9(6)
C48 C49 C53 122.0(6)
C50 C49 C53 120.1(6)
C48' C49' C53' 122.5(7)
C50' C49' C48' 116.9(7)
C50' C49' C53' 120.6(7)
C49 C50 H50 119.7
C51 C50 C49 120.7(7)
C51 C50 H50 119.7
C49' C50' H50' 119.8
C51' C50' C49' 120.4(7)
C51' C50' H50' 119.8
C50 C51 H51 119.9
C52 C51 C50 120.1(7)
C52 C51 H51 119.9
C50' C51' H51' 119.3
C52' C51' C50' 121.4(7)
C52' C51' H51' 119.3
C47 C52 H52 119.3
C51 C52 C47 121.4(6)
C51 C52 H52 119.3
C47' C52' H52' 120.0
C51' C52' C47' 120.1(8)
C51' C52' H52' 120.0
C49 C53 H53A 109.5
C49 C53 H53B 109.5
C49 C53 H53C 109.5
H53A C53 H53B 109.5
H53A C53 H53C 109.5
H53B C53 H53C 109.5
C49' C53' H53D 109.5
C49' C53' H53E 109.5
C49' C53' H53F 109.5
H53D C53' H53E 109.5
H53D C53' H53F 109.5
H53E C53' H53F 109.5
O9 C54 H54A 109.5
O9 C54 H54B 109.5
O9 C54 H54C 109.5
H54A C54 H54B 109.5
H54A C54 H54C 109.5
H54B C54 H54C 109.5
C56 C55 C55' 118.4(6)
C56 C55 C63 120.8(6)
C63 C55 C55' 120.8(6)
C55 C55' Rh2 115.0(4)
C56' C55' Rh2 77.4(4)
C56' C55' C55 119.2(6)
C56' C55' C63' 123.0(7)
C63' C55' Rh2 83.4(4)
C63' C55' C55 117.5(6)
C55 C56 P4 116.3(5)
C55 C56 C57 121.4(7)
C57 C56 P4 122.3(5)
O12 C56' Rh2 129.1(4)
O12 C56' C55' 117.9(6)
O12 C56' C57' 124.1(6)
C55' C56' Rh2 66.5(4)
C55' C56' C57' 118.0(6)
C57' C56' Rh2 72.5(4)
C56 C57 H57 120.7
C58 C57 C56 118.6(6)
C58 C57 H57 120.7
Rh2 C57' H57' 120.4
C56' C57' Rh2 71.9(3)
C56' C57' H57' 120.4
C58' C57' Rh2 71.7(4)
C58' C57' C56' 118.7(6)
C58' C57' H57' 120.4
C57 C58 H58 119.3
C57 C58 C64 121.4(7)
C64 C58 H58 119.3
Rh2 C58' H58' 118.4
C57' C58' Rh2 73.0(4)
C57' C58' H58' 118.4
C57' C58' C64' 123.2(7)
C64' C58' Rh2 80.3(4)
C64' C58' H58' 118.4
C60 C59 H59 118.9
C60 C59 C64 122.2(8)
C64 C59 H59 118.9
C60' C59' H59' 120.0
C60' C59' C64' 120.1(8)
C64' C59' H59' 120.0
C59 C60 H60 120.9
C59 C60 C61 118.1(8)
C61 C60 H60 120.9
C59' C60' H60' 119.2
C59' C60' C61' 121.5(8)
C61' C60' H60' 119.2
C60 C61 H61 119.1
C62 C61 C60 121.8(8)
C62 C61 H61 119.1
C60' C61' H61' 120.1
C62' C61' C60' 119.8(8)
C62' C61' H61' 120.1
C61 C62 H62 120.1
C61 C62 C63 119.7(8)
C63 C62 H62 120.1
C61' C62' H62' 119.8
C61' C62' C63' 120.3(8)
C63' C62' H62' 119.8
C62 C63 C55 121.9(6)
C64 C63 C55 119.2(6)
C64 C63 C62 118.9(6)
C55' C63' Rh2 60.8(4)
C62' C63' Rh2 132.7(5)
C62' C63' C55' 125.0(7)
C62' C63' C64' 119.3(7)
C64' C63' Rh2 74.1(4)
C64' C63' C55' 115.6(6)
C59 C64 C58 122.4(7)
C59 C64 C63 119.1(7)
C63 C64 C58 118.5(6)
C58' C64' Rh2 65.3(4)
C58' C64' C63' 117.9(6)
C59' C64' Rh2 133.1(5)
C59' C64' C58' 123.2(7)
C59' C64' C63' 118.9(7)
C63' C64' Rh2 72.1(4)
O12 C72 H72A 109.5
O12 C72 H72B 109.5
O12 C72 H72C 109.5
H72A C72 H72B 109.5
H72A C72 H72C 109.5
H72B C72 H72C 109.5
F1 B1 F3 111.7(9)
F1 B1 F4 109.0(7)
F2 B1 F1 112.8(8)
F2 B1 F3 109.8(7)
F2 B1 F4 105.0(9)
F3 B1 F4 108.2(7)
F5 B2 F6 109.2(8)
F5 B2 F7 108.6(8)
F6 B2 F7 108.1(7)
F8 B2 F5 111.6(8)
F8 B2 F6 113.4(8)
F8 B2 F7 105.8(9)
C66 O10 P4 123.9(18)
C66' O11 P4 119.9(17)
C66 C65 C65' 124.2(9)
C66 C65 C70 114.3(10)
C70 C65 C65' 121.5(10)
C66' C65' C65 122.2(10)
C70' C65' C65 120.9(10)
C70' C65' C66' 116.5(10)
C65 C66 O10 118.2(10)
C65 C66 C67 125.9(9)
C67 C66 O10 115.1(9)
O11 C66' C65' 118.5(9)
C67' C66' O11 116.9(10)
C67' C66' C65' 123.7(9)
C66 C67 C68 116.3(11)
C66 C67 C71 121.2(9)
C68 C67 C71 122.3(11)
C66' C67' C68' 116.5(10)
C66' C67' C71' 120.8(9)
C68' C67' C71' 122.5(10)
C67 C68 H68 119.7
C69 C68 C67 120.6(12)
C69 C68 H68 119.7
C67' C68' H68' 120.1
C69' C68' C67' 119.8(11)
C69' C68' H68' 120.1
C68 C69 H69 119.7
C70 C69 C68 120.5(10)
C70 C69 H69 119.7
C68' C69' H69' 119.1
C70' C69' C68' 121.8(11)
C70' C69' H69' 119.1
C65 C70 H70 118.8
C69 C70 C65 122.4(12)
C69 C70 H70 118.8
C65' C70' H70' 119.2
C69' C70' C65' 121.5(12)
C69' C70' H70' 119.2
C67 C71 H71A 109.5
C67 C71 H71B 109.5
C67 C71 H71C 109.5
H71A C71 H71B 109.5
H71A C71 H71C 109.5
H71B C71 H71C 109.5
C67' C71' H71D 109.5
C67' C71' H71E 109.5
C67' C71' H71F 109.5
H71D C71' H71E 109.5
H71D C71' H71F 109.5
H71E C71' H71F 109.5
C74 O13 P4 126(5)
C74' O14 P4 126(4)
C74 C73 C73' 124.3(18)
C74 C73 C78 114.1(16)
C78 C73 C73' 121.4(18)
C74' C73' C73 123.8(18)
C78' C73' C73 120.5(19)
C78' C73' C74' 115.7(16)
O13 C74 C75 115.2(18)
C73 C74 O13 118.8(17)
C73 C74 C75 125.9(17)
C73' C74' O14 118.6(18)
C75' C74' O14 116.2(19)
C75' C74' C73' 124.6(17)
C74 C75 C79 121.0(18)
C76 C75 C74 115.7(17)
C76 C75 C79 123(2)
C74' C75' C76' 115.4(18)
C74' C75' C79' 121(2)
C76' C75' C79' 122(2)
C75 C76 H76 119.5
C77 C76 C75 120.9(19)
C77 C76 H76 119.5
C75' C76' H76' 121.0
C77' C76' C75' 118.0(18)
C77' C76' H76' 121.0
C76 C77 H77 119.5
C76 C77 C78 121.0(18)
C78 C77 H77 119.5
C76' C77' H77' 118.2
C78' C77' C76' 123.7(19)
C78' C77' H77' 118.2
C73 C78 H78 119.4
C77 C78 C73 121.1(19)
C77 C78 H78 119.4
C73' C78' H78' 119.4
C77' C78' C73' 121(2)
C77' C78' H78' 119.4
C75 C79 H79A 109.5
C75 C79 H79B 109.5
C75 C79 H79C 109.5
H79A C79 H79B 109.5
H79A C79 H79C 109.5
H79B C79 H79C 109.5
C75' C79' H79D 109.5
C75' C79' H79E 109.5
C75' C79' H79F 109.5
H79D C79' H79E 109.5
H79D C79' H79F 109.5
H79E C79' H79F 109.5

loop_
_geom_bond_atom_site_label_1
_geom_bond_atom_site_label_2
_geom_bond_distance
Rh1 P1 2.2117(16)
Rh1 P2 2.2008(18)
Rh1 C19' 2.200(6)
Rh1 C20' 2.311(6)
Rh1 C21' 2.312(6)
Rh1 C22' 2.278(7)
Rh1 C27' 2.445(7)
Rh1 C28' 2.492(6)
Rh2 P3 2.2148(18)
Rh2 P4 2.1743(18)
Rh2 C55' 2.174(7)
Rh2 C56' 2.314(6)
Rh2 C57' 2.321(6)
Rh2 C58' 2.305(7)
Rh2 C63' 2.474(7)
Rh2 C64' 2.500(6)
P1 O1 1.604(5)
P1 O2 1.600(4)
P1 C2 1.816(6)
P2 O4 1.598(5)
P2 O5 1.614(5)
P2 C20 1.817(7)
P3 O7 1.596(5)
P3 O8 1.602(4)
P3 C38 1.823(7)
P4 C56 1.822(7)
P4 O10 1.60(2)
P4 O11 1.614(10)
P4 O13 1.57(6)
P4 O14 1.62(2)
F1 B1 1.347(11)
F2 B1 1.339(12)
F3 B1 1.386(10)
F4 B1 1.409(12)
F5 B2 1.375(10)
F6 B2 1.391(11)
F7 B2 1.407(13)
F8 B2 1.333(12)
O1 C12 1.398(7)
O2 C12' 1.415(8)
O3 C2' 1.388(8)
O3 C18 1.433(8)
O4 C30 1.410(8)
O5 C30' 1.405(8)
O6 C20' 1.345(8)
O6 C36 1.451(10)
O7 C48 1.396(7)
O8 C48' 1.413(8)
O9 C38' 1.373(8)
O9 C54 1.434(9)
O12 C56' 1.324(8)
O12 C72 1.453(9)
C1 C1' 1.503(10)
C1 C2 1.393(9)
C1 C9 1.435(9)
C1' C2' 1.399(9)
C1' C9' 1.419(9)
C2 C3 1.430(10)
C2' C3' 1.396(10)
C3 H3 0.9300
C3 C4 1.360(10)
C3' H3' 0.9300
C3' C4' 1.367(10)
C4 H4 0.9300
C4 C10 1.387(11)
C4' H4' 0.9300
C4' C10' 1.416(10)
C5 H5 0.9300
C5 C6 1.363(12)
C5 C10 1.414(10)
C5' H5' 0.9300
C5' C6' 1.371(11)
C5' C10' 1.428(11)
C6 H6 0.9300
C6 C7 1.363(12)
C6' H6' 0.9300
C6' C7' 1.396(12)
C7 H7 0.9300
C7 C8 1.353(11)
C7' H7' 0.9300
C7' C8' 1.364(11)
C8 H8 0.9300
C8 C9 1.425(10)
C8' H8' 0.9300
C8' C9' 1.407(10)
C9 C10 1.417(10)
C9' C10' 1.406(10)
C11 C11' 1.476(10)
C11 C12 1.406(10)
C11 C16 1.404(10)
C11' C12' 1.384(11)
C11' C16' 1.404(10)
C12 C13 1.372(10)
C12' C13' 1.389(10)
C13 C14 1.407(10)
C13 C17 1.511(10)
C13' C14' 1.381(11)
C13' C17' 1.493(12)
C14 H14 0.9300
C14 C15 1.375(11)
C14' H14' 0.9300
C14' C15' 1.379(12)
C15 H15 0.9300
C15 C16 1.382(12)
C15' H15' 0.9300
C15' C16' 1.382(12)
C16 H16 0.9300
C16' H16' 0.9300
C17 H17A 0.9600
C17 H17B 0.9600
C17 H17C 0.9600
C17' H17D 0.9600
C17' H17E 0.9600
C17' H17F 0.9600
C18 H18A 0.9600
C18 H18B 0.9600
C18 H18C 0.9600
C19 C19' 1.494(10)
C19 C20 1.384(9)
C19 C27 1.404(9)
C19' C20' 1.411(10)
C19' C27' 1.477(9)
C20 C21 1.435(10)
C20' C21' 1.418(10)
C21 H21 0.9300
C21 C22 1.346(11)
C21' H21' 0.9800
C21' C22' 1.406(10)
C22 H22 0.9300
C22 C28 1.417(11)
C22' H22' 0.9800
C22' C28' 1.429(12)
C23 H23 0.9300
C23 C24 1.385(12)
C23 C28 1.446(10)
C23' H23' 0.9300
C23' C24' 1.380(11)
C23' C28' 1.406(10)
C24 H24 0.9300
C24 C25 1.405(13)
C24' H24' 0.9300
C24' C25' 1.410(11)
C25 H25 0.9300
C25 C26 1.381(11)
C25' H25' 0.9300
C25' C26' 1.356(11)
C26 H26 0.9300
C26 C27 1.422(10)
C26' H26' 0.9300
C26' C27' 1.401(11)
C27 C28 1.427(11)
C27' C28' 1.456(10)
C29 C29' 1.478(13)
C29 C30 1.397(12)
C29 C34 1.414(11)
C29' C30' 1.420(11)
C29' C34' 1.369(12)
C30 C31 1.391(12)
C30' C31' 1.383(11)
C31 C32 1.420(13)
C31 C35 1.502(14)
C31' C32' 1.397(11)
C31' C35' 1.501(12)
C32 H32 0.9300
C32 C33 1.365(16)
C32' H32' 0.9300
C32' C33' 1.385(14)
C33 H33 0.9300
C33 C34 1.390(16)
C33' H33' 0.9300
C33' C34' 1.369(14)
C34 H34 0.9300
C34' H34' 0.9300
C35 H35A 0.9600
C35 H35B 0.9600
C35 H35C 0.9600
C35' H35D 0.9600
C35' H35E 0.9600
C35' H35F 0.9600
C36 H36A 0.9600
C36 H36B 0.9600
C36 H36C 0.9600
C37 C37' 1.495(9)
C37 C38 1.379(10)
C37 C45 1.440(9)
C37' C38' 1.392(9)
C37' C45' 1.419(10)
C38 C39 1.421(9)
C38' C39' 1.397(9)
C39 H39 0.9300
C39 C40 1.361(10)
C39' H39' 0.9300
C39' C40' 1.368(10)
C40 H40 0.9300
C40 C46 1.415(11)
C40' H40' 0.9300
C40' C46' 1.409(10)
C41 H41 0.9300
C41 C42 1.370(13)
C41 C46 1.408(10)
C41' H41' 0.9300
C41' C42' 1.381(11)
C41' C46' 1.410(10)
C42 H42 0.9300
C42 C43 1.405(13)
C42' H42' 0.9300
C42' C43' 1.421(11)
C43 H43 0.9300
C43 C44 1.374(12)
C43' H43' 0.9300
C43' C44' 1.359(11)
C44 H44 0.9300
C44 C45 1.434(12)
C44' H44' 0.9300
C44' C45' 1.418(10)
C45 C46 1.421(9)
C45' C46' 1.412(10)
C47 C47' 1.495(10)
C47 C48 1.402(9)
C47 C52 1.391(9)
C47' C48' 1.366(10)
C47' C52' 1.408(11)
C48 C49 1.385(9)
C48' C49' 1.403(9)
C49 C50 1.389(10)
C49 C53 1.510(9)
C49' C50' 1.393(11)
C49' C53' 1.497(11)
C50 H50 0.9300
C50 C51 1.383(11)
C50' H50' 0.9300
C50' C51' 1.376(12)
C51 H51 0.9300
C51 C52 1.380(11)
C51' H51' 0.9300
C51' C52' 1.374(11)
C52 H52 0.9300
C52' H52' 0.9300
C53 H53A 0.9600
C53 H53B 0.9600
C53 H53C 0.9600
C53' H53D 0.9600
C53' H53E 0.9600
C53' H53F 0.9600
C54 H54A 0.9600
C54 H54B 0.9600
C54 H54C 0.9600
C55 C55' 1.525(9)
C55 C56 1.371(9)
C55 C63 1.420(9)
C55' C56' 1.399(10)
C55' C63' 1.455(10)
C56 C57 1.425(10)
C56' C57' 1.417(10)
C57 H57 0.9300
C57 C58 1.370(11)
C57' H57' 0.9800
C57' C58' 1.401(11)
C58 H58 0.9300
C58 C64 1.453(10)
C58' H58' 0.9800
C58' C64' 1.434(11)
C59 H59 0.9300
C59 C60 1.364(12)
C59 C64 1.401(11)
C59' H59' 0.9300
C59' C60' 1.362(12)
C59' C64' 1.397(10)
C60 H60 0.9300
C60 C61 1.416(13)
C60' H60' 0.9300
C60' C61' 1.418(13)
C61 H61 0.9300
C61 C62 1.364(11)
C61' H61' 0.9300
C61' C62' 1.366(11)
C62 H62 0.9300
C62 C63 1.419(10)
C62' H62' 0.9300
C62' C63' 1.402(10)
C63 C64 1.409(10)
C63' C64' 1.449(11)
C72 H72A 0.9600
C72 H72B 0.9600
C72 H72C 0.9600
O10 C66 1.417(10)
O11 C66' 1.412(11)
C65 C65' 1.454(14)
C65 C66 1.393(14)
C65 C70 1.430(13)
C65' C66' 1.412(13)
C65' C70' 1.405(15)
C66 C67 1.410(14)
C66' C67' 1.368(13)
C67 C68 1.412(15)
C67 C71 1.511(16)
C67' C68' 1.430(14)
C67' C71' 1.496(15)
C68 H68 0.9300
C68 C69 1.39(2)
C68' H68' 0.9300
C68' C69' 1.389(18)
C69 H69 0.9300
C69 C70 1.385(19)
C69' H69' 0.9300
C69' C70' 1.325(19)
C70 H70 0.9300
C70' H70' 0.9300
C71 H71A 0.9600
C71 H71B 0.9600
C71 H71C 0.9600
C71' H71D 0.9600
C71' H71E 0.9600
C71' H71F 0.9600
O13 C74 1.412(19)
O14 C74' 1.415(19)
C73 C73' 1.45(2)
C73 C74 1.39(2)
C73 C78 1.44(2)
C73' C74' 1.41(2)
C73' C78' 1.40(2)
C74 C75 1.41(2)
C74' C75' 1.37(2)
C75 C76 1.41(2)
C75 C79 1.50(2)
C75' C76' 1.45(2)
C75' C79' 1.49(2)
C76 H76 0.9300
C76 C77 1.38(3)
C76' H76' 0.9300
C76' C77' 1.38(3)
C77 H77 0.9300
C77 C78 1.39(3)
C77' H77' 0.9300
C77' C78' 1.32(3)
C78 H78 0.9300
C78' H78' 0.9300
C79 H79A 0.9600
C79 H79B 0.9600
C79 H79C 0.9600
C79' H79D 0.9600
C79' H79E 0.9600
C79' H79F 0.9600

loop_
_geom_torsion_atom_site_label_1
_geom_torsion_atom_site_label_2
_geom_torsion_atom_site_label_3
_geom_torsion_atom_site_label_4
_geom_torsion
Rh1 P1 O1 C12 85.6(5)
Rh1 P1 O2 C12' -175.6(4)
Rh1 P1 C2 C1 128.0(5)
Rh1 P1 C2 C3 -51.3(5)
Rh1 P2 O4 C30 178.3(5)
Rh1 P2 O5 C30' -80.1(5)
Rh1 P2 C20 C19 4.8(6)
Rh1 P2 C20 C21 -177.0(5)
Rh1 C19' C20' O6 -124.5(5)
Rh1 C19' C20' C21' 51.4(5)
Rh1 C19' C27' C26' 127.8(7)
Rh1 C19' C27' C28' -53.0(6)
Rh1 C20' C21' C22' 55.7(5)
Rh1 C21' C22' C28' 66.9(6)
Rh1 C22' C28' C23' -127.7(6)
Rh1 C22' C28' C27' 49.2(6)
Rh1 C27' C28' C22' -46.3(6)
Rh1 C27' C28' C23' 130.8(6)
Rh2 P3 O7 C48 85.6(5)
Rh2 P3 O8 C48' -175.1(4)
Rh2 P3 C38 C37 126.8(5)
Rh2 P3 C38 C39 -51.5(5)
Rh2 P4 C56 C55 3.8(5)
Rh2 P4 C56 C57 -177.1(5)
Rh2 P4 O10 C66 176.2(15)
Rh2 P4 O11 C66' -76.8(17)
Rh2 P4 O13 C74 -179(4)
Rh2 P4 O14 C74' -85(5)
Rh2 C55' C56' O12 -123.3(5)
Rh2 C55' C56' C57' 52.9(5)
Rh2 C55' C63' C62' 123.8(7)
Rh2 C55' C63' C64' -52.0(6)
Rh2 C56' C57' C58' 56.3(5)
Rh2 C57' C58' C64' 65.7(6)
Rh2 C58' C64' C59' -126.6(7)
Rh2 C58' C64' C63' 51.2(6)
Rh2 C63' C64' C58' -48.1(6)
Rh2 C63' C64' C59' 129.9(7)
P1 O1 C12 C11 67.0(8)
P1 O1 C12 C13 -119.2(6)
P1 O2 C12' C11' 70.2(7)
P1 O2 C12' C13' -117.1(6)
P1 C2 C3 C4 -176.7(5)
P2 O4 C30 C29 -72.3(8)
P2 O4 C30 C31 112.7(7)
P2 O5 C30' C29' -70.3(7)
P2 O5 C30' C31' 113.8(6)
P2 C20 C21 C22 -177.4(6)
P3 O7 C48 C47 67.2(8)
P3 O7 C48 C49 -120.5(6)
P3 O8 C48' C47' 69.7(8)
P3 O8 C48' C49' -117.0(6)
P3 C38 C39 C40 -178.4(6)
P4 C56 C57 C58 -178.3(5)
P4 O10 C66 C65 -74(3)
P4 O10 C66 C67 116(3)
P4 O11 C66' C65' -75(3)
P4 O11 C66' C67' 115(2)
P4 O13 C74 C73 -70(9)
P4 O13 C74 C75 106(7)
P4 O14 C74' C73' -63(9)
P4 O14 C74' C75' 109(6)
O1 P1 O2 C12' -43.6(5)
O1 P1 C2 C1 -0.8(6)
O1 P1 C2 C3 180.0(4)
O1 C12 C13 C14 -173.3(6)
O1 C12 C13 C17 4.2(10)
O2 P1 O1 C12 -41.8(5)
O2 P1 C2 C1 -108.4(6)
O2 P1 C2 C3 72.3(5)
O2 C12' C13' C14' -172.0(6)
O2 C12' C13' C17' 8.2(10)
O3 C2' C3' C4' 178.8(6)
O4 P2 O5 C30' 52.0(6)
O4 P2 C20 C19 -115.4(5)
O4 P2 C20 C21 62.9(6)
O4 C30 C31 C32 171.6(6)
O4 C30 C31 C35 -10.4(10)
O5 P2 O4 C30 36.3(6)
O5 P2 C20 C19 139.5(5)
O5 P2 C20 C21 -42.2(6)
O5 C30' C31' C32' 176.1(6)
O5 C30' C31' C35' -3.2(10)
O6 C20' C21' Rh1 126.1(6)
O6 C20' C21' C22' -178.1(6)
O7 P3 O8 C48' -43.8(5)
O7 P3 C38 C37 -2.1(6)
O7 P3 C38 C39 179.5(5)
O7 C48 C49 C50 -172.3(6)
O7 C48 C49 C53 6.0(10)
O8 P3 O7 C48 -40.9(6)
O8 P3 C38 C37 -109.2(6)
O8 P3 C38 C39 72.4(5)
O8 C48' C49' C50' -171.9(6)
O8 C48' C49' C53' 6.4(10)
O9 C38' C39' C40' 179.1(7)
O12 C56' C57' Rh2 125.8(6)
O12 C56' C57' C58' -177.9(6)
C1 C1' C2' O3 -0.2(9)
C1 C1' C2' C3' 178.4(6)
C1 C1' C9' C8' 0.5(9)
C1 C1' C9' C10' -177.4(6)
C1 C2 C3 C4 4.0(9)
C1 C9 C10 C4 1.3(9)
C1 C9 C10 C5 -178.2(6)
C1' C1 C2 P1 0.5(9)
C1' C1 C2 C3 179.8(6)
C1' C1 C9 C8 -1.5(9)
C1' C1 C9 C10 177.9(5)
C1' C2' C3' C4' 0.3(10)
C1' C9' C10' C4' -2.3(9)
C1' C9' C10' C5' 179.8(6)
C2 P1 O1 C12 -152.0(5)
C2 P1 O2 C12' 62.0(6)
C2 C1 C1' C2' -84.3(8)
C2 C1 C1' C9' 97.1(7)
C2 C1 C9 C8 -177.8(6)
C2 C1 C9 C10 1.6(9)
C2 C3 C4 C10 -1.0(10)
C2' C1' C9' C8' -178.2(6)
C2' C1' C9' C10' 3.9(9)
C2' C3' C4' C10' 1.3(10)
C3 C4 C10 C5 177.9(6)
C3 C4 C10 C9 -1.6(9)
C3' C4' C10' C5' 177.6(7)
C3' C4' C10' C9' -0.3(10)
C5 C6 C7 C8 -2.4(14)
C5' C6' C7' C8' 1.6(13)
C6 C5 C10 C4 179.3(7)
C6 C5 C10 C9 -1.2(10)
C6 C7 C8 C9 2.6(13)
C6' C5' C10' C4' -176.5(8)
C6' C5' C10' C9' 1.4(12)
C6' C7' C8' C9' 1.7(12)
C7 C8 C9 C1 177.5(7)
C7 C8 C9 C10 -1.9(10)
C7' C8' C9' C1' 178.7(7)
C7' C8' C9' C10' -3.3(10)
C8 C9 C10 C4 -179.3(6)
C8 C9 C10 C5 1.3(9)
C8' C9' C10' C4' 179.7(6)
C8' C9' C10' C5' 1.8(10)
C9 C1 C1' C2' 99.6(7)
C9 C1 C1' C9' -79.1(7)
C9 C1 C2 P1 176.6(5)
C9 C1 C2 C3 -4.2(9)
C9' C1' C2' O3 178.5(5)
C9' C1' C2' C3' -3.0(9)
C10 C5 C6 C7 1.7(12)
C10' C5' C6' C7' -3.1(13)
C11 C11' C12' O2 -5.9(10)
C11 C11' C12' C13' -178.0(7)
C11 C11' C16' C15' 177.5(7)
C11 C12 C13 C14 0.2(11)
C11 C12 C13 C17 177.7(7)
C11' C11 C12 O1 -2.9(10)
C11' C11 C12 C13 -176.1(7)
C11' C11 C16 C15 175.1(8)
C11' C12' C13' C14' 0.3(10)
C11' C12' C13' C17' -179.5(7)
C12 C11 C11' C12' -37.7(11)
C12 C11 C11' C16' 143.4(7)
C12 C11 C16 C15 -3.1(12)
C12 C13 C14 C15 -1.4(12)
C12' C11' C16' C15' -1.4(11)
C12' C13' C14' C15' -0.8(11)
C13 C14 C15 C16 0.4(13)
C13' C14' C15' C16' 0.2(12)
C14 C15 C16 C11 2.0(13)
C14' C15' C16' C11' 1.0(12)
C16 C11 C11' C12' 144.2(7)
C16 C11 C11' C16' -34.6(11)
C16 C11 C12 O1 175.2(6)
C16 C11 C12 C13 2.0(11)
C16' C11' C12' O2 172.9(6)
C16' C11' C12' C13' 0.8(10)
C17 C13 C14 C15 -179.0(8)
C17' C13' C14' C15' 178.9(7)
C18 O3 C2' C1' -178.8(6)
C18 O3 C2' C3' 2.7(9)
C19 C19' C20' Rh1 112.9(6)
C19 C19' C20' O6 -11.5(8)
C19 C19' C20' C21' 164.4(6)
C19 C19' C27' Rh1 -115.3(5)
C19 C19' C27' C26' 12.5(9)
C19 C19' C27' C28' -168.3(6)
C19 C20 C21 C22 0.8(11)
C19 C27 C28 C22 3.7(11)
C19 C27 C28 C23 -178.1(7)
C19' C19 C20 P2 -1.5(8)
C19' C19 C20 C21 -179.8(6)
C19' C19 C27 C26 -0.7(11)
C19' C19 C27 C28 177.7(7)
C19' C20' C21' Rh1 -49.4(5)
C19' C20' C21' C22' 6.4(9)
C19' C27' C28' Rh1 47.4(5)
C19' C27' C28' C22' 1.1(9)
C19' C27' C28' C23' 178.2(6)
C20 P2 O4 C30 -65.3(6)
C20 P2 O5 C30' 162.4(5)
C20 C19 C19' Rh1 -2.8(8)
C20 C19 C19' C20' -92.6(8)
C20 C19 C19' C27' 90.7(7)
C20 C19 C27 C26 177.4(7)
C20 C19 C27 C28 -4.2(10)
C20 C21 C22 C28 -1.3(12)
C20' C19' C27' Rh1 67.9(5)
C20' C19' C27' C26' -164.2(6)
C20' C19' C27' C28' 14.9(9)
C20' C21' C22' Rh1 -56.4(5)
C20' C21' C22' C28' 10.6(10)
C21 C22 C28 C23 -179.2(8)
C21 C22 C28 C27 -1.0(12)
C21' C22' C28' Rh1 -63.3(6)
C21' C22' C28' C23' 169.0(7)
C21' C22' C28' C27' -14.1(10)
C23 C24 C25 C26 3.9(14)
C23' C24' C25' C26' -2.6(11)
C24 C23 C28 C22 179.7(7)
C24 C23 C28 C27 1.5(12)
C24 C25 C26 C27 -1.9(13)
C24' C23' C28' Rh1 92.5(9)
C24' C23' C28' C22' 178.6(7)
C24' C23' C28' C27' 1.7(10)
C24' C25' C26' C27' 1.7(12)
C25 C26 C27 C19 178.2(7)
C25 C26 C27 C28 -0.1(11)
C25' C26' C27' Rh1 -96.1(9)
C25' C26' C27' C19' -179.9(7)
C25' C26' C27' C28' 0.9(10)
C26 C27 C28 C22 -177.9(7)
C26 C27 C28 C23 0.3(11)
C26' C27' C28' Rh1 -133.4(6)
C26' C27' C28' C22' -179.7(6)
C26' C27' C28' C23' -2.6(10)
C27 C19 C19' Rh1 175.4(5)
C27 C19 C19' C20' 85.6(8)
C27 C19 C19' C27' -91.1(8)
C27 C19 C20 P2 -179.7(5)
C27 C19 C20 C21 2.0(10)
C27' C19' C20' Rh1 -70.5(5)
C27' C19' C20' O6 165.1(5)
C27' C19' C20' C21' -19.0(9)
C28 C23 C24 C25 -3.6(13)
C28' C23' C24' C25' 0.8(10)
C29 C29' C30' O5 -2.4(10)
C29 C29' C30' C31' 173.3(6)
C29 C29' C34' C33' -174.0(8)
C29 C30 C31 C32 -3.2(11)
C29 C30 C31 C35 174.9(7)
C29' C29 C30 O4 9.9(10)
C29' C29 C30 C31 -175.4(7)
C29' C29 C34 C33 179.0(7)
C29' C30' C31' C32' 0.3(10)
C29' C30' C31' C35' -179.0(7)
C30 C29 C29' C30' 40.2(10)
C30 C29 C29' C34' -143.7(8)
C30 C29 C34 C33 0.2(11)
C30 C31 C32 C33 -0.5(12)
C30' C29' C34' C33' 2.3(12)
C30' C31' C32' C33' 3.3(11)
C31 C32 C33 C34 3.9(14)
C31' C32' C33' C34' -4.1(13)
C32 C33 C34 C29 -3.8(13)
C32' C33' C34' C29' 1.1(13)
C34 C29 C29' C30' -138.5(7)
C34 C29 C29' C34' 37.6(10)
C34 C29 C30 O4 -171.4(6)
C34 C29 C30 C31 3.3(10)
C34' C29' C30' O5 -178.7(6)
C34' C29' C30' C31' -3.1(10)
C35 C31 C32 C33 -178.6(8)
C35' C31' C32' C33' -177.5(8)
C36 O6 C20' Rh1 80.3(8)
C36 O6 C20' C19' 161.2(6)
C36 O6 C20' C21' -14.5(9)
C37 C37' C38' O9 -0.9(10)
C37 C37' C38' C39' 175.1(7)
C37 C37' C45' C44' 2.7(10)
C37 C37' C45' C46' -176.5(6)
C37 C38 C39 C40 3.1(10)
C37 C45 C46 C40 2.2(9)
C37 C45 C46 C41 -176.7(6)
C37' C37 C38 P3 1.8(9)
C37' C37 C38 C39 -180.0(6)
C37' C37 C45 C44 -0.4(10)
C37' C37 C45 C46 177.5(6)
C37' C38' C39' C40' 3.3(11)
C37' C45' C46' C40' -0.6(10)
C37' C45' C46' C41' 179.6(7)
C38 P3 O7 C48 -151.4(5)
C38 P3 O8 C48' 61.6(5)
C38 C37 C37' C38' -84.4(8)
C38 C37 C37' C45' 95.9(8)
C38 C37 C45 C44 -178.9(7)
C38 C37 C45 C46 -0.9(9)
C38 C39 C40 C46 -1.8(11)
C38' C37' C45' C44' -177.0(7)
C38' C37' C45' C46' 3.8(10)
C38' C39' C40' C46' 0.0(12)
C39 C40 C46 C41 178.0(7)
C39 C40 C46 C45 -0.8(10)
C39' C40' C46' C41' 178.5(8)
C39' C40' C46' C45' -1.3(11)
C41 C42 C43 C44 -0.5(14)
C41' C42' C43' C44' -1.8(13)
C42 C41 C46 C40 -180.0(7)
C42 C41 C46 C45 -1.1(10)
C42 C43 C44 C45 0.7(14)
C42' C41' C46' C40' 179.9(8)
C42' C41' C46' C45' -0.3(12)
C42' C43' C44' C45' 1.8(13)
C43 C44 C45 C37 176.8(8)
C43 C44 C45 C46 -1.2(12)
C43' C44' C45' C37' 179.7(7)
C43' C44' C45' C46' -1.1(11)
C44 C45 C46 C40 -179.8(7)
C44 C45 C46 C41 1.4(10)
C44' C45' C46' C40' -179.9(7)
C44' C45' C46' C41' 0.4(11)
C45 C37 C37' C38' 97.2(8)
C45 C37 C37' C45' -82.5(7)
C45 C37 C38 P3 -179.9(5)
C45 C37 C38 C39 -1.6(9)
C45' C37' C38' O9 178.8(6)
C45' C37' C38' C39' -5.2(11)
C46 C41 C42 C43 0.7(12)
C46' C41' C42' C43' 1.0(12)
C47 C47' C48' O8 -6.8(11)
C47 C47' C48' C49' -179.5(7)
C47 C47' C52' C51' 178.4(7)
C47 C48 C49 C50 -0.3(11)
C47 C48 C49 C53 178.1(7)
C47' C47 C48 O7 -5.0(10)
C47' C47 C48 C49 -176.8(7)
C47' C47 C52 C51 176.9(8)
C47' C48' C49' C50' 1.3(11)
C47' C48' C49' C53' 179.6(7)
C48 C47 C47' C48' -34.7(12)
C48 C47 C47' C52' 145.1(7)
C48 C47 C52 C51 -2.9(12)
C48 C49 C50 C51 -2.6(12)
C48' C47' C52' C51' -1.8(12)
C48' C49' C50' C51' -2.1(11)
C49 C50 C51 C52 2.7(13)
C49' C50' C51' C52' 1.1(13)
C50 C51 C52 C47 0.1(13)
C50' C51' C52' C47' 0.9(13)
C52 C47 C47' C48' 145.5(8)
C52 C47 C47' C52' -34.7(11)
C52 C47 C48 O7 174.8(6)
C52 C47 C48 C49 3.0(11)
C52' C47' C48' O8 173.4(6)
C52' C47' C48' C49' 0.6(11)
C53 C49 C50 C51 179.0(8)
C53' C49' C50' C51' 179.5(8)
C54 O9 C38' C37' -171.7(7)
C54 O9 C38' C39' 12.3(10)
C55 C55' C56' Rh2 111.8(6)
C55 C55' C56' O12 -11.4(9)
C55 C55' C56' C57' 164.7(6)
C55 C55' C63' Rh2 -114.9(6)
C55 C55' C63' C62' 9.0(10)
C55 C55' C63' C64' -166.8(6)
C55 C56 C57 C58 0.7(10)
C55 C63 C64 C58 2.5(9)
C55 C63 C64 C59 -176.9(6)
C55' C55 C56 P4 -0.5(8)
C55' C55 C56 C57 -179.5(6)
C55' C55 C63 C62 -1.9(10)
C55' C55 C63 C64 177.9(6)
C55' C56' C57' Rh2 -50.1(5)
C55' C56' C57' C58' 6.2(9)
C55' C63' C64' Rh2 45.6(5)
C55' C63' C64' C58' -2.4(9)
C55' C63' C64' C59' 175.5(6)
C56 P4 O10 C66 -66(2)
C56 P4 O11 C66' 167.5(15)
C56 P4 O13 C74 -63(5)
C56 P4 O14 C74' 157(4)
C56 C55 C55' Rh2 -3.3(8)
C56 C55 C55' C56' -92.5(8)
C56 C55 C55' C63' 92.5(7)
C56 C55 C63 C62 177.7(6)
C56 C55 C63 C64 -2.5(9)
C56 C57 C58 C64 -0.7(11)
C56' C55' C63' Rh2 70.3(6)
C56' C55' C63' C62' -165.9(7)
C56' C55' C63' C64' 18.3(10)
C56' C57' C58' Rh2 -56.4(5)
C56' C57' C58' C64' 9.3(10)
C57 C58 C64 C59 178.5(7)
C57 C58 C64 C63 -0.9(10)
C57' C58' C64' Rh2 -62.2(6)
C57' C58' C64' C59' 171.2(7)
C57' C58' C64' C63' -11.0(10)
C59 C60 C61 C62 2.1(13)
C59' C60' C61' C62' -0.7(13)
C60 C59 C64 C58 177.2(7)
C60 C59 C64 C63 -3.4(11)
C60 C61 C62 C63 -2.5(12)
C60' C59' C64' Rh2 94.9(10)
C60' C59' C64' C58' -179.2(8)
C60' C59' C64' C63' 3.0(11)
C60' C61' C62' C63' 3.2(12)
C61 C62 C63 C55 179.8(7)
C61 C62 C63 C64 0.0(11)
C61' C62' C63' Rh2 -97.7(9)
C61' C62' C63' C55' -178.2(7)
C61' C62' C63' C64' -2.6(11)
C62 C63 C64 C58 -177.7(6)
C62 C63 C64 C59 2.9(10)
C62' C63' C64' Rh2 -130.4(7)
C62' C63' C64' C58' -178.4(6)
C62' C63' C64' C59' -0.5(10)
C63 C55 C55' Rh2 176.2(5)
C63 C55 C55' C56' 87.1(8)
C63 C55 C55' C63' -88.0(8)
C63 C55 C56 P4 180.0(5)
C63 C55 C56 C57 0.9(9)
C63' C55' C56' Rh2 -73.4(6)
C63' C55' C56' O12 163.3(6)
C63' C55' C56' C57' -20.5(9)
C64 C59 C60 C61 0.9(12)
C64' C59' C60' C61' -2.4(13)
C72 O12 C56' Rh2 80.0(8)
C72 O12 C56' C55' 161.3(6)
C72 O12 C56' C57' -14.7(9)
O10 P4 C56 C55 -118.6(7)
O10 P4 C56 C57 60.5(8)
O10 P4 O11 C66' 56.1(18)
O10 C66 C67 C68 170(2)
O10 C66 C67 C71 -13(4)
O11 P4 C56 C55 137.7(10)
O11 P4 C56 C57 -43.2(10)
O11 P4 O10 C66 34(2)
O11 C66' C67' C68' 175(2)
O11 C66' C67' C71' -11(4)
C65 C65' C66' O11 0(4)
C65 C65' C66' C67' 169(2)
C65 C65' C70' C69' -173.2(18)
C65 C66 C67 C68 0(4)
C65 C66 C67 C71 177(2)
C65' C65 C66 O10 13(4)
C65' C65 C66 C67 -178(3)
C65' C65 C70 C69 178.4(18)
C65' C66' C67' C68' 6(4)
C65' C66' C67' C71' -180(2)
C66 C65 C65' C66' 38(3)
C66 C65 C65' C70' -150(3)
C66 C65 C70 C69 2(3)
C66 C67 C68 C69 0(3)
C66' C65' C70' C69' -1(3)
C66' C67' C68' C69' -4(3)
C67 C68 C69 C70 1(3)
C67' C68' C69' C70' 0(3)
C68 C69 C70 C65 -2(3)
C68' C69' C70' C65' 3(3)
C70 C65 C65' C66' -138(3)
C70 C65 C65' C70' 33(3)
C70 C65 C66 O10 -170(3)
C70 C65 C66 C67 -1(4)
C70' C65' C66' O11 -172(3)
C70' C65' C66' C67' -4(4)
C71 C67 C68 C69 -176.9(19)
C71' C67' C68' C69' -178.2(19)
O13 P4 C56 C55 -114.9(14)
O13 P4 C56 C57 64.2(15)
O13 P4 O14 C74' 45(5)
O13 C74 C75 C76 177(6)
O13 C74 C75 C79 -4(10)
O14 P4 C56 C55 139(2)
O14 P4 C56 C57 -42(2)
O14 P4 O13 C74 41(6)
O14 C74' C75' C76' 177(6)
O14 C74' C75' C79' 12(11)
C73 C73' C74' O14 -7(10)
C73 C73' C74' C75' -178(6)
C73 C73' C78' C77' -175(5)
C73 C74 C75 C76 -7(11)
C73 C74 C75 C79 171(7)
C73' C73 C74 O13 4(10)
C73' C73 C74 C75 -171(7)
C73' C73 C78 C77 176(5)
C73' C74' C75' C76' -12(11)
C73' C74' C75' C79' -177(7)
C74 C73 C73' C74' 44(9)
C74 C73 C73' C78' -137(7)
C74 C73 C78 C77 -8(9)
C74 C75 C76 C77 -4(9)
C74' C73' C78' C77' 5(9)
C74' C75' C76' C77' 14(9)
C75 C76 C77 C78 8(8)
C75' C76' C77' C78' -7(8)
C76 C77 C78 C73 -2(8)
C76' C77' C78' C73' -2(9)
C78 C73 C73' C74' -140(7)
C78 C73 C73' C78' 39(8)
C78 C73 C74 O13 -172(7)
C78 C73 C74 C75 13(11)
C78' C73' C74' O14 174(7)
C78' C73' C74' C75' 3(11)
C79 C75 C76 C77 178(5)
C79' C75' C76' C77' 179(5)

loop_
_smtbx_masks_void_nr
_smtbx_masks_void_average_x
_smtbx_masks_void_average_y
_smtbx_masks_void_average_z
_smtbx_masks_void_volume
_smtbx_masks_void_count_electrons
1 -0.340 0.516 -0.025 653.4 166.2
